data_4102961
loop_
_publ_author_name
'Jianxin Song'
'Naoki Aratani'
'Ji Haeng Heo'
'Dongho Kim'
'Hiroshi Shinokubo'
'Atsuhiro Osuka'

_publ_section_title
;
 Directly Pd(II)-Bridged Porphyrin Belts with Remarkable Curvatures
;
_journal_name_full 'Journal of the American Chemical Society'
_journal_page_first 11868
_journal_page_last 11869
_journal_paper_doi 10.1021/ja1046654
_journal_volume 132
_journal_year 2010
_chemical_formula_moiety 'C134 H144 N10 Ni2 Pd, 2(C6 H5 Cl)'
_chemical_formula_sum 'C146 H153 Cl2 N10 Ni2 Pd'
_chemical_formula_weight 2342.50
_chemical_name_systematic
; 
 ? 
;
_space_group_IT_number 2
_symmetry_cell_setting triclinic
_symmetry_Int_Tables_number 2
_symmetry_space_group_name_Hall '-P 1'
_symmetry_space_group_name_H-M 'P -1'
_atom_sites_solution_hydrogens geom
_atom_sites_solution_primary direct
_atom_sites_solution_secondary difmap
_audit_creation_method SHELXL-97
_cell_angle_alpha 76.928(2)
_cell_angle_beta 89.395(2)
_cell_angle_gamma 72.777(2)
_cell_formula_units_Z 2
_cell_length_a 15.633(2)
_cell_length_b 19.140(2)
_cell_length_c 26.565(3)
_cell_measurement_reflns_used 7833
_cell_measurement_temperature 90(2)
_cell_measurement_theta_max 28.09
_cell_measurement_theta_min 2.15
_cell_volume 7381.9(15)
_computing_cell_refinement 'Bruker SMART'
_computing_data_collection 'Bruker SMART'
_computing_data_reduction 'Bruker SAINT'
_computing_molecular_graphics 'Bruker SHELXTL'
_computing_publication_material 'Bruker SHELXTL'
_computing_structure_refinement 'SHELXL-97 (Sheldrick, 1997)'
_computing_structure_solution 'SHELXS-97 (Sheldrick, 1990)'
_diffrn_ambient_temperature 90(2)
_diffrn_detector_area_resol_mean 8.366
_diffrn_measured_fraction_theta_full 0.981
_diffrn_measured_fraction_theta_max 0.981
_diffrn_measurement_device_type 'CCD area detector'
_diffrn_measurement_method 'phi and omega scans'
_diffrn_radiation_monochromator graphite
_diffrn_radiation_source 'fine-focus sealed tube'
_diffrn_radiation_type MoK\a
_diffrn_radiation_wavelength 0.71069
_diffrn_reflns_av_R_equivalents 0.0236
_diffrn_reflns_av_sigmaI/netI 0.0522
_diffrn_reflns_limit_h_max 16
_diffrn_reflns_limit_h_min -18
_diffrn_reflns_limit_k_max 21
_diffrn_reflns_limit_k_min -22
_diffrn_reflns_limit_l_max 19
_diffrn_reflns_limit_l_min -31
_diffrn_reflns_number 38177
_diffrn_reflns_theta_full 25.00
_diffrn_reflns_theta_max 25.00
_diffrn_reflns_theta_min 1.15
_exptl_absorpt_coefficient_mu 0.456
_exptl_absorpt_correction_T_max 0.9776
_exptl_absorpt_correction_T_min 0.8387
_exptl_absorpt_correction_type empirical
_exptl_crystal_colour red
_exptl_crystal_density_diffrn 1.054
_exptl_crystal_density_method 'not measured'
_exptl_crystal_description prism
_exptl_crystal_F_000 2470
_exptl_crystal_size_max 0.40
_exptl_crystal_size_mid 0.20
_exptl_crystal_size_min 0.05
_platon_squeeze_details
;
;
_refine_diff_density_max 2.020
_refine_diff_density_min -0.977
_refine_diff_density_rms 0.145
_refine_ls_extinction_method none
_refine_ls_goodness_of_fit_ref 1.095
_refine_ls_hydrogen_treatment constr
_refine_ls_matrix_type full
_refine_ls_number_parameters 1660
_refine_ls_number_reflns 25513
_refine_ls_number_restraints 436
_refine_ls_restrained_S_all 1.123
_refine_ls_R_factor_all 0.0891
_refine_ls_R_factor_gt 0.0744
_refine_ls_shift/su_max 0.001
_refine_ls_shift/su_mean 0.000
_refine_ls_structure_factor_coef Fsqd
_refine_ls_weighting_details 'calc w=1/[\s^2^(Fo^2^)+(0.1620P)^2^+0.0000P] where P=(Fo^2^+2Fc^2^)/3'
_refine_ls_weighting_scheme calc
_refine_ls_wR_factor_gt 0.2143
_refine_ls_wR_factor_ref 0.2279
_reflns_number_gt 19455
_reflns_number_total 25513
_reflns_threshold_expression >2sigma(I)
_cod_data_source_file ja1046654_si_003.cif
_cod_data_source_block 90418so
_cod_original_cell_volume 7382(2)
_cod_database_code 4102961

loop_
_symmetry_equiv_pos_as_xyz
'x, y, z'
'-x, -y, -z'

loop_
_atom_site_label
_atom_site_type_symbol
_atom_site_fract_x
_atom_site_fract_y
_atom_site_fract_z
_atom_site_U_iso_or_equiv
_atom_site_adp_type
_atom_site_occupancy
_atom_site_symmetry_multiplicity
_atom_site_calc_flag
_atom_site_refinement_flags
_atom_site_disorder_assembly
_atom_site_disorder_group
C1A C 1.0362(3) 0.6417(2) 0.20360(16) 0.0293(9) Uani 1 1 d . . .
C2A C 1.0679(3) 0.6014(2) 0.25558(15) 0.0288(9) Uani 1 1 d . . .
H2A H 1.1227 0.5977 0.2726 0.035 Uiso 1 1 calc R . .
C3A C 1.0039(3) 0.5693(2) 0.27586(14) 0.0267(8) Uani 1 1 d . . .
C4A C 0.9298(3) 0.5945(2) 0.23826(15) 0.0257(8) Uani 1 1 d . . .
C5A C 0.8468(3) 0.5843(2) 0.24909(15) 0.0286(9) Uani 1 1 d . . .
C6A C 0.7736(3) 0.6340(2) 0.21704(16) 0.0302(9) Uani 1 1 d . B .
C7A C 0.6860(3) 0.6524(2) 0.23353(18) 0.0356(10) Uani 1 1 d . . .
C16A C 0.9919(4) 0.6913(2) 0.04174(16) 0.0404(11) Uani 1 1 d . . .
C17A C 1.0809(4) 0.6894(3) 0.02901(18) 0.0507(13) Uani 1 1 d . . .
H17A H 1.1037 0.6911 -0.0044 0.061 Uiso 1 1 calc R . .
C18A C 1.1268(3) 0.6849(3) 0.07218(18) 0.0482(12) Uani 1 1 d . . .
H18A H 1.1873 0.6849 0.0751 0.058 Uiso 1 1 calc R . .
C19A C 1.0671(3) 0.6801(2) 0.11337(17) 0.0365(10) Uani 1 1 d . . .
C20A C 1.0913(3) 0.6659(2) 0.16636(16) 0.0313(9) Uani 1 1 d . . .
C21A C 1.1800(3) 0.6705(3) 0.18257(16) 0.0375(10) Uani 1 1 d . . .
C22A C 1.2602(3) 0.6172(3) 0.17684(17) 0.0421(11) Uani 1 1 d . . .
H22A H 1.2583 0.5758 0.1633 0.051 Uiso 1 1 calc R . .
C23A C 1.3432(3) 0.6231(3) 0.19054(19) 0.0483(12) Uani 1 1 d . . .
C24A C 1.3430(3) 0.6849(3) 0.2109(2) 0.0548(14) Uani 1 1 d . A .
H24A H 1.3989 0.6896 0.2207 0.066 Uiso 1 1 calc R . .
C25A C 1.2653(3) 0.7390(3) 0.2174(2) 0.0559(14) Uani 1 1 d DU . .
C26A C 1.1835(3) 0.7308(3) 0.2026(2) 0.0454(12) Uani 1 1 d . A .
H26A H 1.1290 0.7674 0.2064 0.055 Uiso 1 1 calc R . .
C27A C 1.4307(4) 0.5642(4) 0.1849(3) 0.0712(18) Uani 1 1 d U . .
C28A C 1.4196(5) 0.5106(6) 0.1541(4) 0.117(4) Uani 1 1 d U . .
H28A H 1.4779 0.4739 0.1524 0.176 Uiso 1 1 calc R . .
H28B H 1.3954 0.5385 0.1190 0.176 Uiso 1 1 calc R . .
H28C H 1.3780 0.4842 0.1708 0.176 Uiso 1 1 calc R . .
C29A C 1.4728(7) 0.5206(6) 0.2384(4) 0.143(5) Uani 1 1 d U . .
H29A H 1.5293 0.4827 0.2350 0.214 Uiso 1 1 calc R . .
H29B H 1.4316 0.4957 0.2572 0.214 Uiso 1 1 calc R . .
H29C H 1.4848 0.5553 0.2574 0.214 Uiso 1 1 calc R . .
C30A C 1.4973(6) 0.6028(8) 0.1598(6) 0.170(6) Uani 1 1 d U . .
H30A H 1.5538 0.5648 0.1567 0.254 Uiso 1 1 calc R . .
H30B H 1.5083 0.6352 0.1812 0.254 Uiso 1 1 calc R . .
H30C H 1.4729 0.6334 0.1253 0.254 Uiso 1 1 calc R . .
C31A C 1.2655(8) 0.8087(7) 0.2348(6) 0.066(4) Uani 0.616(14) 1 d PDU A 1
C32A C 1.3570(7) 0.8039(7) 0.2541(7) 0.095(5) Uani 0.616(14) 1 d PDU A 1
H32A H 1.3996 0.7933 0.2275 0.143 Uiso 0.616(14) 1 calc PR A 1
H32B H 1.3757 0.7634 0.2855 0.143 Uiso 0.616(14) 1 calc PR A 1
H32C H 1.3557 0.8518 0.2620 0.143 Uiso 0.616(14) 1 calc PR A 1
C33A C 1.1986(8) 0.8191(6) 0.2774(5) 0.088(4) Uani 0.616(14) 1 d PDU A 1
H33A H 1.1390 0.8227 0.2640 0.133 Uiso 0.616(14) 1 calc PR A 1
H33B H 1.1960 0.8654 0.2882 0.133 Uiso 0.616(14) 1 calc PR A 1
H33C H 1.2182 0.7760 0.3072 0.133 Uiso 0.616(14) 1 calc PR A 1
C34A C 1.2320(9) 0.8773(5) 0.1885(5) 0.090(4) Uani 0.616(14) 1 d PDU A 1
H34A H 1.2742 0.8723 0.1610 0.135 Uiso 0.616(14) 1 calc PR A 1
H34B H 1.2279 0.9234 0.1998 0.135 Uiso 0.616(14) 1 calc PR A 1
H34C H 1.1727 0.8795 0.1753 0.135 Uiso 0.616(14) 1 calc PR A 1
C31C C 1.2747(18) 0.8067(13) 0.2393(11) 0.132(14) Uani 0.384(14) 1 d PDU A 2
C32C C 1.308(2) 0.7776(13) 0.2966(9) 0.174(17) Uani 0.384(14) 1 d PDU A 2
H32D H 1.3603 0.7327 0.3006 0.261 Uiso 0.384(14) 1 calc PR A 2
H32E H 1.2601 0.7648 0.3172 0.261 Uiso 0.384(14) 1 calc PR A 2
H32F H 1.3250 0.8167 0.3086 0.261 Uiso 0.384(14) 1 calc PR A 2
C33C C 1.346(2) 0.8414(16) 0.2094(13) 0.163(14) Uani 0.384(14) 1 d PDU A 2
H33D H 1.4058 0.8052 0.2177 0.245 Uiso 0.384(14) 1 calc PR A 2
H33E H 1.3442 0.8877 0.2198 0.245 Uiso 0.384(14) 1 calc PR A 2
H33F H 1.3313 0.8529 0.1720 0.245 Uiso 0.384(14) 1 calc PR A 2
C34C C 1.1833(15) 0.8699(11) 0.2311(14) 0.165(16) Uani 0.384(14) 1 d PDU A 2
H34D H 1.1904 0.9135 0.2420 0.247 Uiso 0.384(14) 1 calc PR A 2
H34E H 1.1388 0.8513 0.2517 0.247 Uiso 0.384(14) 1 calc PR A 2
H34F H 1.1630 0.8846 0.1944 0.247 Uiso 0.384(14) 1 calc PR A 2
C8A C 0.6357(3) 0.7125(3) 0.1969(2) 0.0559(15) Uani 1 1 d . . .
H8A H 0.5744 0.7394 0.1983 0.067 Uiso 1 1 calc R . .
C9A C 0.6912(3) 0.7271(3) 0.1568(2) 0.0546(15) Uani 1 1 d . B .
C10A C 0.6623(4) 0.7739(4) 0.1078(3) 0.097(3) Uani 1 1 d D . .
C11A C 0.7158(4) 0.7691(4) 0.0662(3) 0.090(3) Uani 1 1 d . B .
C12A C 0.6865(6) 0.7980(7) 0.0124(3) 0.145(5) Uani 1 1 d . . .
H12A H 0.6286 0.8302 -0.0009 0.174 Uiso 1 1 calc R B .
C13A C 0.7560(6) 0.7714(6) -0.0161(3) 0.124(4) Uani 1 1 d . B .
H13A H 0.7545 0.7771 -0.0526 0.149 Uiso 1 1 calc R . .
C14A C 0.8321(4) 0.7330(4) 0.0197(2) 0.0636(17) Uani 1 1 d . . .
C15A C 0.9196(4) 0.7087(3) 0.00596(18) 0.0519(14) Uani 1 1 d . B .
C35A C 0.9385(5) 0.7061(3) -0.04922(18) 0.0609(17) Uani 1 1 d . . .
C36A C 0.9689(7) 0.6376(3) -0.0615(2) 0.100(3) Uani 1 1 d . B .
H36A H 0.9767 0.5934 -0.0348 0.120 Uiso 1 1 calc R . .
C37A C 0.9888(7) 0.6302(3) -0.1117(2) 0.099(3) Uani 1 1 d D . .
C38A C 0.9721(5) 0.6967(3) -0.1498(2) 0.075(2) Uani 1 1 d . B .
H38A H 0.9814 0.6937 -0.1848 0.090 Uiso 1 1 calc R . .
C39A C 0.9427(4) 0.7664(3) -0.13893(18) 0.0514(14) Uani 1 1 d . . .
C40A C 0.9255(4) 0.7714(3) -0.08789(18) 0.0502(13) Uani 1 1 d . B .
H40A H 0.9051 0.8192 -0.0797 0.060 Uiso 1 1 calc R . .
C41A C 1.0230(9) 0.5538(4) -0.1259(3) 0.134(4) Uani 1 1 d DU B .
C42A C 1.0656(6) 0.4924(4) -0.0816(3) 0.088(2) Uani 1 1 d DU . .
H42A H 1.1143 0.5043 -0.0657 0.132 Uiso 1 1 calc R B .
H42B H 1.0902 0.4457 -0.0932 0.132 Uiso 1 1 calc R . .
H42C H 1.0211 0.4860 -0.0561 0.132 Uiso 1 1 calc R . .
C43A C 1.1124(12) 0.5511(6) -0.1611(5) 0.248(9) Uani 1 1 d DU . .
H43A H 1.1580 0.5627 -0.1422 0.372 Uiso 1 1 calc R B .
H43B H 1.0946 0.5883 -0.1942 0.372 Uiso 1 1 calc R . .
H43C H 1.1370 0.5008 -0.1676 0.372 Uiso 1 1 calc R . .
C44A C 0.9645(10) 0.5428(5) -0.1601(5) 0.232(9) Uani 1 1 d DU . .
H44A H 0.9430 0.5882 -0.1881 0.348 Uiso 1 1 calc R B .
H44B H 0.9134 0.5323 -0.1418 0.348 Uiso 1 1 calc R . .
H44C H 0.9959 0.5001 -0.1748 0.348 Uiso 1 1 calc R . .
C45A C 0.9279(5) 0.8380(3) -0.1820(2) 0.0622(16) Uani 1 1 d U B .
C46A C 0.8235(7) 0.8795(5) -0.1875(3) 0.124(3) Uani 1 1 d U . .
H46A H 0.7917 0.8466 -0.1967 0.185 Uiso 1 1 calc R B .
H46B H 0.8106 0.9260 -0.2147 0.185 Uiso 1 1 calc R . .
H46C H 0.8034 0.8915 -0.1546 0.185 Uiso 1 1 calc R . .
C47A C 0.9678(9) 0.8915(5) -0.1683(3) 0.155(5) Uani 1 1 d U . .
H47A H 0.9566 0.9361 -0.1970 0.232 Uiso 1 1 calc R B .
H47B H 1.0326 0.8680 -0.1612 0.232 Uiso 1 1 calc R . .
H47C H 0.9410 0.9065 -0.1373 0.232 Uiso 1 1 calc R . .
C48A C 0.9462(7) 0.8239(5) -0.2361(3) 0.108(3) Uani 1 1 d U . .
H48A H 0.9189 0.7859 -0.2414 0.161 Uiso 1 1 calc R B .
H48B H 1.0111 0.8058 -0.2393 0.161 Uiso 1 1 calc R . .
H48C H 0.9204 0.8708 -0.2622 0.161 Uiso 1 1 calc R . .
C49A C 0.5735(9) 0.8443(7) 0.1097(5) 0.039(3) Uani 0.488(6) 1 d PDU B 1
C50A C 0.4974(9) 0.8498(7) 0.0798(4) 0.054(3) Uani 0.488(6) 1 d P B 1
H50A H 0.4979 0.8119 0.0620 0.065 Uiso 0.488(6) 1 calc PR B 1
C51A C 0.4186(12) 0.9132(12) 0.0763(7) 0.072(9) Uani 0.488(6) 1 d PD B 1
C52A C 0.4177(15) 0.9658(14) 0.1014(6) 0.071(6) Uani 0.488(6) 1 d P B 1
H52A H 0.3639 1.0060 0.0996 0.085 Uiso 0.488(6) 1 calc PR B 1
C53A C 0.4926(9) 0.9647(6) 0.1306(4) 0.061(3) Uani 0.488(6) 1 d PD B 1
C54A C 0.5661(7) 0.9048(5) 0.1358(4) 0.041(2) Uani 0.488(6) 1 d P B 1
H54A H 0.6156 0.9017 0.1575 0.050 Uiso 0.488(6) 1 calc PR B 1
C55A C 0.3427(10) 0.9181(9) 0.0380(6) 0.085(5) Uani 0.488(6) 1 d PDU B 1
C56A C 0.3110(8) 0.8498(10) 0.0574(6) 0.119(8) Uani 0.488(6) 1 d PDU B 1
H56A H 0.3617 0.8040 0.0604 0.178 Uiso 0.488(6) 1 calc PR B 1
H56B H 0.2643 0.8500 0.0330 0.178 Uiso 0.488(6) 1 calc PR B 1
H56C H 0.2865 0.8512 0.0914 0.178 Uiso 0.488(6) 1 calc PR B 1
C57A C 0.3758(8) 0.9187(9) -0.0153(5) 0.093(5) Uani 0.488(6) 1 d PDU B 1
H57A H 0.3951 0.9636 -0.0278 0.140 Uiso 0.488(6) 1 calc PR B 1
H57B H 0.3273 0.9195 -0.0387 0.140 Uiso 0.488(6) 1 calc PR B 1
H57C H 0.4265 0.8735 -0.0140 0.140 Uiso 0.488(6) 1 calc PR B 1
C58A C 0.2649(9) 0.9887(8) 0.0352(6) 0.101(6) Uani 0.488(6) 1 d PDU B 1
H58A H 0.2859 1.0330 0.0242 0.151 Uiso 0.488(6) 1 calc PR B 1
H58B H 0.2405 0.9879 0.0693 0.151 Uiso 0.488(6) 1 calc PR B 1
H58C H 0.2180 0.9909 0.0101 0.151 Uiso 0.488(6) 1 calc PR B 1
C59A C 0.4860(13) 1.0293(9) 0.1569(6) 0.113(6) Uani 0.488(6) 1 d PDU B 1
C60A C 0.5761(12) 1.0392(10) 0.1676(7) 0.133(7) Uani 0.488(6) 1 d PDU B 1
H60A H 0.6051 1.0489 0.1350 0.200 Uiso 0.488(6) 1 calc PR B 1
H60B H 0.6140 0.9933 0.1910 0.200 Uiso 0.488(6) 1 calc PR B 1
H60C H 0.5674 1.0818 0.1838 0.200 Uiso 0.488(6) 1 calc PR B 1
C61A C 0.4328(14) 1.1049(9) 0.1184(7) 0.148(8) Uani 0.488(6) 1 d PDU B 1
H61A H 0.4646 1.1114 0.0865 0.222 Uiso 0.488(6) 1 calc PR B 1
H61B H 0.4281 1.1471 0.1344 0.222 Uiso 0.488(6) 1 calc PR B 1
H61C H 0.3726 1.1032 0.1102 0.222 Uiso 0.488(6) 1 calc PR B 1
C62A C 0.4362(17) 1.0183(13) 0.2045(7) 0.191(9) Uani 0.488(6) 1 d PDU B 1
H62A H 0.4320 1.0592 0.2218 0.286 Uiso 0.488(6) 1 calc PR B 1
H62B H 0.4680 0.9701 0.2279 0.286 Uiso 0.488(6) 1 calc PR B 1
H62C H 0.3757 1.0182 0.1952 0.286 Uiso 0.488(6) 1 calc PR B 1
C49C C 0.5680(7) 0.8041(5) 0.0871(4) 0.045(3) Uani 0.512(6) 1 d P B 2
C50C C 0.5121(6) 0.7787(6) 0.0626(4) 0.054(3) Uani 0.512(6) 1 d P B 2
H50C H 0.5340 0.7301 0.0557 0.065 Uiso 0.512(6) 1 calc PR B 2
C51C C 0.4229(7) 0.8215(6) 0.0469(5) 0.069(4) Uani 0.512(6) 1 d PDU B 2
C52C C 0.3966(11) 0.8912(9) 0.0617(8) 0.072(5) Uani 0.512(6) 1 d PU B 2
H52C H 0.3353 0.9203 0.0551 0.086 Uiso 0.512(6) 1 calc PR B 2
C53C C 0.4479(11) 0.9179(8) 0.0831(7) 0.061(5) Uani 0.512(6) 1 d PDU B 2
C54C C 0.5407(10) 0.8708(7) 0.1009(7) 0.056(5) Uani 0.512(6) 1 d PU B 2
H54C H 0.5788 0.8864 0.1207 0.067 Uiso 0.512(6) 1 calc PR B 2
C55C C 0.3630(11) 0.7930(10) 0.0152(7) 0.134(8) Uani 0.512(6) 1 d PDU B 2
C56C C 0.4187(16) 0.7109(11) 0.0074(9) 0.213(11) Uani 0.512(6) 1 d PDU B 2
H56D H 0.4756 0.7129 -0.0077 0.320 Uiso 0.512(6) 1 calc PR B 2
H56E H 0.3836 0.6953 -0.0158 0.320 Uiso 0.512(6) 1 calc PR B 2
H56F H 0.4308 0.6746 0.0411 0.320 Uiso 0.512(6) 1 calc PR B 2
C57C C 0.3408(16) 0.8464(13) -0.0380(8) 0.232(14) Uani 0.512(6) 1 d PDU B 2
H57D H 0.3962 0.8455 -0.0557 0.348 Uiso 0.512(6) 1 calc PR B 2
H57E H 0.3106 0.8975 -0.0342 0.348 Uiso 0.512(6) 1 calc PR B 2
H57F H 0.3011 0.8305 -0.0583 0.348 Uiso 0.512(6) 1 calc PR B 2
C58C C 0.2787(14) 0.7937(15) 0.0436(11) 0.220(13) Uani 0.512(6) 1 d PDU B 2
H58D H 0.2468 0.8452 0.0459 0.330 Uiso 0.512(6) 1 calc PR B 2
H58E H 0.2946 0.7613 0.0785 0.330 Uiso 0.512(6) 1 calc PR B 2
H58F H 0.2400 0.7750 0.0248 0.330 Uiso 0.512(6) 1 calc PR B 2
C59C C 0.4215(12) 0.9936(9) 0.0971(8) 0.078(7) Uani 0.512(6) 1 d PDU B 2
C60C C 0.4762(8) 1.0441(5) 0.0684(6) 0.082(5) Uani 0.512(6) 1 d PDU B 2
H60D H 0.5398 1.0212 0.0797 0.122 Uiso 0.512(6) 1 calc PR B 2
H60E H 0.4547 1.0939 0.0762 0.122 Uiso 0.512(6) 1 calc PR B 2
H60F H 0.4688 1.0494 0.0310 0.122 Uiso 0.512(6) 1 calc PR B 2
C61C C 0.3224(8) 1.0382(7) 0.0809(7) 0.099(6) Uani 0.512(6) 1 d PDU B 2
H61D H 0.3119 1.0453 0.0435 0.148 Uiso 0.512(6) 1 calc PR B 2
H61E H 0.3085 1.0873 0.0895 0.148 Uiso 0.512(6) 1 calc PR B 2
H61F H 0.2837 1.0102 0.0994 0.148 Uiso 0.512(6) 1 calc PR B 2
C62C C 0.4377(13) 0.9834(9) 0.1549(6) 0.119(7) Uani 0.512(6) 1 d PDU B 2
H62D H 0.5015 0.9584 0.1648 0.179 Uiso 0.512(6) 1 calc PR B 2
H62E H 0.4022 0.9527 0.1737 0.179 Uiso 0.512(6) 1 calc PR B 2
H62F H 0.4198 1.0328 0.1634 0.179 Uiso 0.512(6) 1 calc PR B 2
C1B C 0.6400(3) 0.3115(2) 0.34647(15) 0.0277(9) Uani 1 1 d . . .
C2B C 0.5980(3) 0.3859(2) 0.35115(16) 0.0310(9) Uani 1 1 d . . .
H2B H 0.5377 0.4059 0.3594 0.037 Uiso 1 1 calc R . .
C3B C 0.6605(3) 0.4236(2) 0.34157(15) 0.0273(8) Uani 1 1 d . . .
C4B C 0.7428(3) 0.3704(2) 0.33494(14) 0.0259(8) Uani 1 1 d . . .
C5B C 0.8241(3) 0.3859(2) 0.33305(14) 0.0236(8) Uani 1 1 d . . .
C6B C 0.9002(3) 0.3246(2) 0.34665(14) 0.0246(8) Uani 1 1 d . . .
C7B C 0.9816(3) 0.3295(2) 0.36758(14) 0.0251(8) Uani 1 1 d . . .
C8B C 1.0370(3) 0.2576(2) 0.38564(15) 0.0267(8) Uani 1 1 d . . .
H8B H 1.0942 0.2433 0.4035 0.032 Uiso 1 1 calc R . .
C9B C 0.9926(3) 0.2085(2) 0.37260(14) 0.0258(8) Uani 1 1 d . . .
C10B C 1.0330(3) 0.1325(2) 0.37554(14) 0.0264(8) Uani 1 1 d . . .
C11B C 0.9916(3) 0.0922(2) 0.35139(14) 0.0265(8) Uani 1 1 d . . .
C12B C 1.0364(3) 0.0189(2) 0.34251(16) 0.0319(9) Uani 1 1 d . . .
H12B H 1.0955 -0.0118 0.3547 0.038 Uiso 1 1 calc R . .
C13B C 0.9782(3) 0.0028(2) 0.31368(16) 0.0342(10) Uani 1 1 d . . .
H13B H 0.9894 -0.0410 0.3004 0.041 Uiso 1 1 calc R . .
C14B C 0.8958(3) 0.0636(2) 0.30635(15) 0.0305(9) Uani 1 1 d . . .
C15B C 0.8155(3) 0.0614(2) 0.28606(15) 0.0334(10) Uani 1 1 d . . .
C16B C 0.7341(3) 0.1116(2) 0.29333(16) 0.0331(9) Uani 1 1 d . . .
C17B C 0.6483(3) 0.1011(3) 0.28548(18) 0.0413(11) Uani 1 1 d . . .
H17B H 0.6368 0.0648 0.2696 0.050 Uiso 1 1 calc R . .
C18B C 0.5872(3) 0.1527(2) 0.30500(18) 0.0377(10) Uani 1 1 d . . .
H18B H 0.5249 0.1582 0.3069 0.045 Uiso 1 1 calc R . .
C19B C 0.6341(3) 0.1976(2) 0.32221(16) 0.0304(9) Uani 1 1 d . . .
C20B C 0.5936(3) 0.2604(2) 0.34160(15) 0.0295(9) Uani 1 1 d . . .
C21B C 0.4970(3) 0.2756(2) 0.35282(17) 0.0322(9) Uani 1 1 d . . .
C22B C 0.4301(3) 0.3043(2) 0.31183(17) 0.0343(10) Uani 1 1 d . . .
H22B H 0.4460 0.3206 0.2775 0.041 Uiso 1 1 calc R . .
C23B C 0.3408(3) 0.3090(2) 0.32125(17) 0.0357(10) Uani 1 1 d . . .
C24B C 0.3199(3) 0.2866(3) 0.37239(19) 0.0434(12) Uani 1 1 d . . .
H24B H 0.2590 0.2911 0.3794 0.052 Uiso 1 1 calc R . .
C25B C 0.3849(3) 0.2579(3) 0.41396(19) 0.0462(12) Uani 1 1 d . . .
C26B C 0.4729(3) 0.2543(2) 0.40275(18) 0.0380(10) Uani 1 1 d . . .
H26B H 0.5178 0.2367 0.4303 0.046 Uiso 1 1 calc R . .
C27B C 0.2686(3) 0.3384(3) 0.27690(18) 0.0416(11) Uani 1 1 d . . .
C28B C 0.3048(4) 0.3084(4) 0.2300(2) 0.0727(18) Uani 1 1 d . . .
H28D H 0.2582 0.3276 0.2017 0.109 Uiso 1 1 calc R . .
H28E H 0.3226 0.2533 0.2393 0.109 Uiso 1 1 calc R . .
H28F H 0.3570 0.3250 0.2190 0.109 Uiso 1 1 calc R . .
C29B C 0.1870(4) 0.3104(4) 0.2922(3) 0.0741(19) Uani 1 1 d . . .
H29D H 0.1609 0.3293 0.3220 0.111 Uiso 1 1 calc R . .
H29E H 0.2062 0.2553 0.3013 0.111 Uiso 1 1 calc R . .
H29F H 0.1421 0.3289 0.2630 0.111 Uiso 1 1 calc R . .
C30B C 0.2383(5) 0.4227(3) 0.2650(3) 0.081(2) Uani 1 1 d . . .
H30D H 0.2150 0.4396 0.2961 0.122 Uiso 1 1 calc R . .
H30E H 0.1908 0.4422 0.2371 0.122 Uiso 1 1 calc R . .
H30F H 0.2891 0.4414 0.2541 0.122 Uiso 1 1 calc R . .
C31B C 0.3605(4) 0.2315(4) 0.4698(2) 0.0684(19) Uani 1 1 d . . .
C32B C 0.4251(4) 0.1558(5) 0.4958(3) 0.100(3) Uani 1 1 d . . .
H32G H 0.4232 0.1186 0.4762 0.150 Uiso 1 1 calc R . .
H32H H 0.4079 0.1399 0.5312 0.150 Uiso 1 1 calc R . .
H32I H 0.4861 0.1598 0.4970 0.150 Uiso 1 1 calc R . .
C33B C 0.2679(5) 0.2176(5) 0.4717(3) 0.109(3) Uani 1 1 d . . .
H33G H 0.2682 0.1794 0.4525 0.163 Uiso 1 1 calc R . .
H33H H 0.2215 0.2646 0.4559 0.163 Uiso 1 1 calc R . .
H33I H 0.2553 0.2000 0.5078 0.163 Uiso 1 1 calc R . .
C34B C 0.3646(8) 0.2855(6) 0.4995(3) 0.131(4) Uani 1 1 d . . .
H34G H 0.3226 0.3348 0.4833 0.197 Uiso 1 1 calc R . .
H34H H 0.4257 0.2895 0.5002 0.197 Uiso 1 1 calc R . .
H34I H 0.3483 0.2689 0.5349 0.197 Uiso 1 1 calc R . .
C35B C 0.8145(3) -0.0049(2) 0.26507(17) 0.0401(11) Uani 1 1 d . . .
C36B C 0.8352(3) -0.0072(2) 0.21476(17) 0.0364(10) Uani 1 1 d . . .
H36B H 0.8496 0.0339 0.1929 0.044 Uiso 1 1 calc R . .
C37B C 0.8351(4) -0.0695(3) 0.19560(19) 0.0485(13) Uani 1 1 d . . .
C38B C 0.8157(6) -0.1285(3) 0.2291(3) 0.092(3) Uani 1 1 d . C .
H38B H 0.8153 -0.1711 0.2165 0.110 Uiso 1 1 calc R . .
C39B C 0.7967(7) -0.1284(4) 0.2805(2) 0.112(4) Uani 1 1 d D . .
C40B C 0.7943(6) -0.0641(3) 0.2971(2) 0.077(2) Uani 1 1 d . C .
H40B H 0.7782 -0.0611 0.3313 0.093 Uiso 1 1 calc R . .
C41B C 0.8604(4) -0.0755(3) 0.1405(2) 0.0599(15) Uani 1 1 d . . .
C42B C 0.8700(5) -0.0009(3) 0.1079(2) 0.0622(16) Uani 1 1 d . . .
H42D H 0.8137 0.0394 0.1069 0.093 Uiso 1 1 calc R . .
H42E H 0.8838 -0.0061 0.0726 0.093 Uiso 1 1 calc R . .
H42F H 0.9186 0.0113 0.1235 0.093 Uiso 1 1 calc R . .
C43B C 0.9484(7) -0.1371(4) 0.1429(3) 0.115(4) Uani 1 1 d . . .
H43D H 0.9649 -0.1408 0.1077 0.173 Uiso 1 1 calc R . .
H43E H 0.9419 -0.1852 0.1622 0.173 Uiso 1 1 calc R . .
H43F H 0.9954 -0.1253 0.1604 0.173 Uiso 1 1 calc R . .
C44B C 0.7905(6) -0.0967(4) 0.1133(2) 0.087(2) Uani 1 1 d . . .
H44D H 0.8081 -0.1001 0.0782 0.130 Uiso 1 1 calc R . .
H44E H 0.7323 -0.0582 0.1114 0.130 Uiso 1 1 calc R . .
H44F H 0.7859 -0.1454 0.1326 0.130 Uiso 1 1 calc R . .
C45B C 0.8141(12) -0.2069(7) 0.3206(5) 0.071(4) Uani 0.447(12) 1 d PDU C 3
C46B C 0.9002(14) -0.2702(8) 0.3156(6) 0.108(7) Uani 0.447(12) 1 d PDU C 3
H46D H 0.9023 -0.3163 0.3415 0.162 Uiso 0.447(12) 1 calc PR C 3
H46E H 0.9530 -0.2547 0.3214 0.162 Uiso 0.447(12) 1 calc PR C 3
H46F H 0.8997 -0.2795 0.2809 0.162 Uiso 0.447(12) 1 calc PR C 3
C47B C 0.8108(12) -0.2001(7) 0.3755(4) 0.066(4) Uani 0.447(12) 1 d PDU C 3
H47D H 0.8196 -0.2499 0.3985 0.099 Uiso 0.447(12) 1 calc PR C 3
H47E H 0.7523 -0.1663 0.3806 0.099 Uiso 0.447(12) 1 calc PR C 3
H47F H 0.8583 -0.1798 0.3834 0.099 Uiso 0.447(12) 1 calc PR C 3
C48B C 0.7336(13) -0.2304(12) 0.3043(7) 0.093(6) Uani 0.447(12) 1 d PDU C 3
H48D H 0.7349 -0.2793 0.3265 0.140 Uiso 0.447(12) 1 calc PR C 3
H48E H 0.7376 -0.2342 0.2681 0.140 Uiso 0.447(12) 1 calc PR C 3
H48F H 0.6773 -0.1926 0.3080 0.140 Uiso 0.447(12) 1 calc PR C 3
C45D C 0.7340(16) -0.1792(8) 0.3098(5) 0.115(6) Uani 0.553(12) 1 d PDU C 4
C46D C 0.7947(13) -0.2594(6) 0.3049(5) 0.093(6) Uani 0.553(12) 1 d PDU C 4
H46G H 0.8534 -0.2711 0.3230 0.139 Uiso 0.553(12) 1 calc PR C 4
H46H H 0.8027 -0.2594 0.2682 0.139 Uiso 0.553(12) 1 calc PR C 4
H46I H 0.7657 -0.2974 0.3204 0.139 Uiso 0.553(12) 1 calc PR C 4
C47D C 0.6400(12) -0.1594(8) 0.2848(7) 0.130(8) Uani 0.553(12) 1 d PDU C 4
H47G H 0.6442 -0.1631 0.2486 0.196 Uiso 0.553(12) 1 calc PR C 4
H47H H 0.6061 -0.1080 0.2863 0.196 Uiso 0.553(12) 1 calc PR C 4
H47I H 0.6095 -0.1945 0.3035 0.196 Uiso 0.553(12) 1 calc PR C 4
C48D C 0.7317(18) -0.1733(11) 0.3655(6) 0.169(9) Uani 0.553(12) 1 d PDU C 4
H48G H 0.7932 -0.1868 0.3803 0.254 Uiso 0.553(12) 1 calc PR C 4
H48H H 0.7012 -0.2077 0.3852 0.254 Uiso 0.553(12) 1 calc PR C 4
H48I H 0.6993 -0.1216 0.3672 0.254 Uiso 0.553(12) 1 calc PR C 4
C49B C 1.1247(3) 0.0939(2) 0.40053(15) 0.0288(9) Uani 1 1 d . . .
C50B C 1.1996(3) 0.0831(2) 0.37100(16) 0.0315(9) Uani 1 1 d . . .
H50B H 1.1923 0.1041 0.3347 0.038 Uiso 1 1 calc R . .
C51B C 1.2850(3) 0.0422(2) 0.39352(18) 0.0365(10) Uani 1 1 d . . .
C52B C 1.2937(3) 0.0125(2) 0.44638(17) 0.0389(10) Uani 1 1 d . . .
H52B H 1.3515 -0.0162 0.4620 0.047 Uiso 1 1 calc R . .
C53B C 1.2204(3) 0.0231(2) 0.47786(16) 0.0340(10) Uani 1 1 d . . .
C54B C 1.1368(3) 0.0643(2) 0.45377(16) 0.0316(9) Uani 1 1 d . . .
H54B H 1.0862 0.0726 0.4742 0.038 Uiso 1 1 calc R . .
C55B C 1.3660(3) 0.0263(3) 0.35937(19) 0.0483(12) Uani 1 1 d . . .
C56B C 1.3635(4) 0.0968(3) 0.3186(2) 0.0644(16) Uani 1 1 d . . .
H56G H 1.3066 0.1148 0.2977 0.097 Uiso 1 1 calc R . .
H56H H 1.4134 0.0853 0.2961 0.097 Uiso 1 1 calc R . .
H56I H 1.3689 0.1359 0.3355 0.097 Uiso 1 1 calc R . .
C57B C 1.4541(5) -0.0012(8) 0.3890(3) 0.156(6) Uani 1 1 d . . .
H57G H 1.4572 -0.0471 0.4154 0.234 Uiso 1 1 calc R . .
H57H H 1.4612 0.0375 0.4058 0.234 Uiso 1 1 calc R . .
H57I H 1.5023 -0.0123 0.3654 0.234 Uiso 1 1 calc R . .
C58B C 1.3554(6) -0.0331(4) 0.3303(4) 0.103(3) Uani 1 1 d . . .
H58G H 1.2974 -0.0140 0.3103 0.155 Uiso 1 1 calc R . .
H58H H 1.3581 -0.0800 0.3554 0.155 Uiso 1 1 calc R . .
H58I H 1.4039 -0.0428 0.3067 0.155 Uiso 1 1 calc R . .
C59B C 1.2343(4) -0.0139(3) 0.53650(18) 0.0494(13) Uani 1 1 d . . .
C60B C 1.3114(5) 0.0022(5) 0.5609(2) 0.089(2) Uani 1 1 d . . .
H60G H 1.3192 -0.0225 0.5978 0.133 Uiso 1 1 calc R . .
H60H H 1.2983 0.0566 0.5566 0.133 Uiso 1 1 calc R . .
H60I H 1.3665 -0.0173 0.5440 0.133 Uiso 1 1 calc R . .
C61B C 1.2603(7) -0.1005(4) 0.5423(3) 0.104(3) Uani 1 1 d . . .
H61G H 1.2116 -0.1130 0.5270 0.156 Uiso 1 1 calc R . .
H61H H 1.2705 -0.1260 0.5791 0.156 Uiso 1 1 calc R . .
H61I H 1.3153 -0.1171 0.5245 0.156 Uiso 1 1 calc R . .
C62B C 1.1512(4) 0.0111(4) 0.5651(2) 0.0760(19) Uani 1 1 d . . .
H62G H 1.1012 0.0008 0.5494 0.114 Uiso 1 1 calc R . .
H62H H 1.1365 0.0652 0.5629 0.114 Uiso 1 1 calc R . .
H62I H 1.1620 -0.0164 0.6014 0.114 Uiso 1 1 calc R . .
C1C C 1.0140(3) 0.5141(2) 0.32521(15) 0.0276(8) Uani 1 1 d . . .
C2C C 1.0752(3) 0.5130(2) 0.36327(16) 0.0338(10) Uani 1 1 d . . .
H2C H 1.1008 0.5530 0.3595 0.041 Uiso 1 1 calc R . .
C3C C 1.0987(3) 0.4540(2) 0.40635(16) 0.0361(10) Uani 1 1 d . . .
H3C H 1.1369 0.4543 0.4338 0.043 Uiso 1 1 calc R . .
C4C C 1.0653(3) 0.3949(2) 0.40835(16) 0.0333(9) Uani 1 1 d . . .
H4C H 1.0839 0.3517 0.4362 0.040 Uiso 1 1 calc R . .
C5C C 1.0038(3) 0.3982(2) 0.36932(15) 0.0269(8) Uani 1 1 d . . .
C6C C 0.6430(3) 0.5048(2) 0.33361(16) 0.0284(9) Uani 1 1 d . . .
C7C C 0.5698(3) 0.5447(2) 0.35767(17) 0.0355(10) Uani 1 1 d . . .
H7C H 0.5412 0.5184 0.3838 0.043 Uiso 1 1 calc R . .
C8C C 0.5403(3) 0.6219(2) 0.3429(2) 0.0415(11) Uani 1 1 d . . .
H8C H 0.4937 0.6503 0.3600 0.050 Uiso 1 1 calc R . .
C9C C 0.5798(3) 0.6566(2) 0.3032(2) 0.0409(11) Uani 1 1 d . . .
H9C H 0.5573 0.7096 0.2905 0.049 Uiso 1 1 calc R . .
C10C C 0.6530(3) 0.6153(2) 0.28068(17) 0.0317(9) Uani 1 1 d . . .
Cl1 Cl 0.6135(2) 0.23176(18) 0.55853(15) 0.1571(12) Uani 1 1 d . . .
C1T C 0.7223(7) 0.2228(5) 0.5364(3) 0.109(3) Uani 1 1 d . . .
C2T C 0.7915(7) 0.1718(5) 0.5680(3) 0.109(3) Uani 1 1 d . . .
H2T H 0.7816 0.1444 0.6010 0.130 Uiso 1 1 calc R . .
C3T C 0.8804(9) 0.1610(7) 0.5496(4) 0.143(4) Uani 1 1 d . . .
H3T H 0.9291 0.1223 0.5694 0.172 Uiso 1 1 calc R . .
C4T C 0.8969(10) 0.2040(7) 0.5049(4) 0.141(5) Uani 1 1 d . . .
H4T H 0.9561 0.1982 0.4939 0.169 Uiso 1 1 calc R . .
C5T C 0.8208(13) 0.2587(7) 0.4750(4) 0.151(6) Uani 1 1 d . . .
H5T H 0.8303 0.2903 0.4436 0.181 Uiso 1 1 calc R . .
C6T C 0.7306(12) 0.2678(5) 0.4905(4) 0.151(6) Uani 1 1 d . . .
H6T H 0.6802 0.3030 0.4699 0.182 Uiso 1 1 calc R . .
Cl2 Cl 0.5918(17) 0.4301(10) 0.5033(6) 0.430(14) Uani 0.50 1 d P . .
Cl4 Cl 0.5581(4) 0.5679(2) 0.5035(2) 0.130(2) Uani 0.50 1 d P . .
C7T C 0.6422(7) 0.4343(6) 0.5634(4) 0.118(3) Uani 1 1 d . . .
C8T C 0.6861(8) 0.3837(5) 0.6065(5) 0.123(4) Uani 1 1 d . . .
H8T H 0.7025 0.3314 0.6078 0.147 Uiso 1 1 calc R . .
C9T C 0.7075(9) 0.4088(6) 0.6493(5) 0.122(5) Uani 1 1 d . . .
H9T H 0.7398 0.3745 0.6795 0.146 Uiso 1 1 calc R . .
C10T C 0.6838(10) 0.4731(15) 0.6462(7) 0.179(9) Uani 1 1 d . . .
H10T H 0.6934 0.4885 0.6767 0.214 Uiso 1 1 calc R . .
C11T C 0.6457(9) 0.5272(8) 0.6060(7) 0.143(6) Uani 1 1 d . . .
H11T H 0.6338 0.5785 0.6070 0.172 Uiso 1 1 calc R . .
C12T C 0.6233(7) 0.5074(6) 0.5623(4) 0.116(3) Uani 1 1 d . . .
N1A N 0.8059(3) 0.7295(2) 0.06959(16) 0.0524(11) Uani 1 1 d . B .
N2A N 0.9839(2) 0.68484(18) 0.09408(12) 0.0326(8) Uani 1 1 d . . .
N3A N 0.9515(2) 0.63853(17) 0.19360(12) 0.0267(7) Uani 1 1 d . . .
N4A N 0.7778(2) 0.68037(19) 0.16939(14) 0.0344(8) Uani 1 1 d . . .
N1B N 0.7298(2) 0.30083(16) 0.33792(12) 0.0248(7) Uani 1 1 d . . .
N2B N 0.9075(2) 0.24956(16) 0.35027(11) 0.0231(7) Uani 1 1 d . . .
N3B N 0.9060(2) 0.11820(17) 0.32900(12) 0.0257(7) Uani 1 1 d . . .
N4B N 0.7241(2) 0.17211(17) 0.31464(12) 0.0278(7) Uani 1 1 d . . .
N1C N 0.9693(2) 0.46146(17) 0.33018(12) 0.0260(7) Uani 1 1 d . . .
N2C N 0.6903(2) 0.53995(18) 0.29977(13) 0.0288(7) Uani 1 1 d . . .
Ni1 Ni 0.81696(3) 0.21023(2) 0.332606(18) 0.02221(14) Uani 1 1 d . . .
Ni2 Ni 0.87991(4) 0.68327(3) 0.13145(2) 0.03068(15) Uani 1 1 d . B .
Pd1 Pd 0.83336(2) 0.491932(15) 0.301698(11) 0.02602(12) Uani 1 1 d . . .

loop_
_atom_site_aniso_label
_atom_site_aniso_U_11
_atom_site_aniso_U_22
_atom_site_aniso_U_33
_atom_site_aniso_U_23
_atom_site_aniso_U_13
_atom_site_aniso_U_12
C1A 0.032(2) 0.024(2) 0.029(2) -0.0004(16) -0.0074(17) -0.0091(17)
C2A 0.030(2) 0.026(2) 0.029(2) 0.0016(16) -0.0108(17) -0.0120(17)
C3A 0.032(2) 0.0238(19) 0.0212(19) -0.0012(15) -0.0030(16) -0.0069(17)
C4A 0.030(2) 0.0187(18) 0.027(2) -0.0034(15) -0.0028(16) -0.0072(16)
C5A 0.037(2) 0.0174(18) 0.028(2) -0.0018(15) -0.0046(17) -0.0046(17)
C6A 0.037(2) 0.0180(18) 0.034(2) -0.0001(16) -0.0084(18) -0.0104(17)
C7A 0.034(2) 0.023(2) 0.047(3) -0.0001(18) -0.0093(19) -0.0098(18)
C16A 0.063(3) 0.029(2) 0.025(2) 0.0026(17) -0.005(2) -0.014(2)
C17A 0.069(4) 0.046(3) 0.026(2) 0.005(2) 0.001(2) -0.009(3)
C18A 0.040(3) 0.054(3) 0.037(3) 0.010(2) 0.003(2) -0.008(2)
C19A 0.038(2) 0.031(2) 0.033(2) 0.0069(18) -0.0021(19) -0.0108(19)
C20A 0.036(2) 0.0212(19) 0.031(2) 0.0041(16) -0.0058(18) -0.0090(17)
C21A 0.036(2) 0.038(2) 0.031(2) 0.0134(18) -0.0079(18) -0.014(2)
C22A 0.043(3) 0.049(3) 0.030(2) 0.000(2) -0.007(2) -0.013(2)
C23A 0.037(3) 0.062(3) 0.040(3) 0.000(2) -0.009(2) -0.013(2)
C24A 0.037(3) 0.057(3) 0.066(4) 0.007(3) -0.019(2) -0.021(3)
C25A 0.043(3) 0.037(3) 0.079(4) 0.010(2) -0.024(3) -0.016(2)
C26A 0.036(3) 0.030(2) 0.060(3) 0.009(2) -0.014(2) -0.008(2)
C27A 0.035(3) 0.109(5) 0.069(4) -0.042(4) -0.013(3) -0.005(3)
C28A 0.058(4) 0.182(10) 0.102(6) -0.076(7) -0.017(4) 0.009(5)
C29A 0.118(7) 0.142(8) 0.111(7) -0.071(6) -0.067(6) 0.080(6)
C30A 0.062(6) 0.245(14) 0.250(15) -0.131(12) 0.069(8) -0.064(7)
C31A 0.036(5) 0.040(6) 0.114(7) -0.002(6) -0.034(5) -0.012(4)
C32A 0.051(6) 0.056(7) 0.186(14) -0.057(8) -0.052(8) -0.003(5)
C33A 0.093(9) 0.046(6) 0.128(10) -0.034(6) -0.042(7) -0.012(6)
C34A 0.068(8) 0.039(5) 0.148(11) 0.011(6) -0.019(7) -0.018(5)
C31C 0.14(3) 0.039(14) 0.22(3) -0.064(17) -0.05(2) 0.000(15)
C32C 0.26(4) 0.11(2) 0.13(2) -0.070(18) -0.11(2) 0.02(2)
C33C 0.23(3) 0.14(2) 0.18(3) -0.05(2) 0.01(3) -0.14(2)
C34C 0.097(19) 0.063(15) 0.34(5) -0.09(2) -0.06(2) 0.008(14)
C8A 0.026(2) 0.044(3) 0.077(4) 0.026(3) -0.013(2) -0.008(2)
C9A 0.032(3) 0.049(3) 0.062(3) 0.030(2) -0.015(2) -0.013(2)
C10A 0.034(3) 0.107(5) 0.101(5) 0.074(4) -0.031(3) -0.022(3)
C11A 0.045(3) 0.123(6) 0.068(4) 0.064(4) -0.033(3) -0.040(4)
C12A 0.062(5) 0.243(12) 0.080(5) 0.101(7) -0.049(4) -0.076(6)
C13A 0.093(6) 0.219(10) 0.048(4) 0.065(5) -0.047(4) -0.099(7)
C14A 0.077(4) 0.080(4) 0.034(3) 0.024(3) -0.026(3) -0.051(3)
C15A 0.091(4) 0.043(3) 0.028(2) 0.010(2) -0.016(3) -0.042(3)
C35A 0.118(5) 0.053(3) 0.025(2) 0.006(2) -0.017(3) -0.056(3)
C36A 0.237(10) 0.046(3) 0.028(3) 0.014(2) -0.033(4) -0.073(5)
C37A 0.233(10) 0.048(3) 0.029(3) 0.004(2) -0.023(4) -0.071(5)
C38A 0.156(7) 0.056(3) 0.029(3) 0.001(2) -0.019(3) -0.062(4)
C39A 0.093(4) 0.038(3) 0.030(2) 0.007(2) -0.011(2) -0.039(3)
C40A 0.083(4) 0.038(3) 0.035(3) 0.005(2) -0.012(2) -0.035(3)
C41A 0.314(13) 0.047(4) 0.048(4) -0.009(3) -0.032(6) -0.063(6)
C42A 0.112(6) 0.081(5) 0.063(4) -0.022(4) -0.025(4) -0.012(4)
C43A 0.53(3) 0.093(7) 0.140(10) -0.063(7) 0.155(14) -0.103(12)
C44A 0.337(17) 0.065(5) 0.244(13) -0.078(7) -0.238(13) 0.056(8)
C45A 0.102(5) 0.045(3) 0.039(3) 0.012(2) -0.001(3) -0.037(3)
C46A 0.159(9) 0.096(6) 0.082(6) 0.037(5) -0.012(6) -0.032(6)
C47A 0.304(14) 0.099(6) 0.081(5) 0.058(5) -0.084(7) -0.148(8)
C48A 0.181(9) 0.099(6) 0.048(4) 0.024(4) -0.012(5) -0.081(6)
C49A 0.046(8) 0.019(7) 0.031(5) -0.002(5) -0.009(5) 0.019(5)
C50A 0.053(8) 0.048(7) 0.049(7) -0.009(5) -0.026(5) 0.001(7)
C51A 0.060(18) 0.056(13) 0.076(11) -0.018(10) -0.031(11) 0.024(10)
C52A 0.073(12) 0.096(16) 0.026(7) -0.013(8) -0.002(7) 0.000(11)
C53A 0.069(8) 0.055(7) 0.046(7) -0.017(5) 0.007(6) 0.004(6)
C54A 0.059(6) 0.023(4) 0.032(5) -0.001(4) -0.013(4) -0.001(4)
C55A 0.058(9) 0.085(10) 0.090(11) -0.034(8) -0.034(8) 0.020(8)
C56A 0.033(7) 0.18(2) 0.125(14) -0.072(14) -0.049(8) 0.031(10)
C57A 0.047(7) 0.135(14) 0.067(9) -0.025(9) -0.026(6) 0.020(8)
C58A 0.077(10) 0.095(11) 0.090(11) -0.018(9) -0.045(8) 0.032(9)
C59A 0.156(13) 0.090(9) 0.083(9) -0.065(8) -0.011(9) 0.012(9)
C60A 0.141(15) 0.122(13) 0.123(13) -0.069(11) -0.061(11) 0.015(12)
C61A 0.187(17) 0.085(11) 0.117(13) -0.002(10) -0.031(13) 0.028(12)
C62A 0.27(2) 0.180(17) 0.112(14) -0.078(13) 0.014(15) -0.012(16)
C49C 0.039(6) 0.024(5) 0.055(6) 0.016(5) 0.004(5) -0.001(4)
C50C 0.035(5) 0.039(5) 0.076(7) 0.016(5) -0.005(5) -0.013(4)
C51C 0.032(5) 0.053(6) 0.097(9) 0.033(6) -0.015(5) -0.013(5)
C52C 0.027(6) 0.048(8) 0.113(12) 0.028(8) 0.003(8) -0.004(6)
C53C 0.034(8) 0.037(7) 0.091(11) 0.019(7) 0.028(8) -0.006(6)
C54C 0.045(9) 0.012(6) 0.088(11) 0.013(6) 0.027(8) 0.006(6)
C55C 0.091(11) 0.131(13) 0.160(15) 0.073(12) -0.071(10) -0.079(10)
C56C 0.26(2) 0.175(18) 0.189(17) 0.022(14) -0.186(15) -0.077(16)
C57C 0.24(2) 0.23(2) 0.22(2) 0.098(18) -0.176(19) -0.167(19)
C58C 0.146(19) 0.22(2) 0.34(3) -0.05(2) -0.01(2) -0.133(18)
C59C 0.037(8) 0.053(9) 0.119(15) 0.027(8) 0.013(7) -0.012(7)
C60C 0.063(8) 0.025(5) 0.135(12) 0.015(6) 0.027(8) -0.007(5)
C61C 0.055(8) 0.054(8) 0.161(15) 0.011(8) 0.025(9) -0.004(6)
C62C 0.136(17) 0.069(11) 0.138(18) 0.003(11) 0.013(14) -0.030(11)
C1B 0.025(2) 0.0190(18) 0.032(2) 0.0057(15) -0.0055(16) -0.0047(16)
C2B 0.025(2) 0.026(2) 0.037(2) 0.0004(17) 0.0028(17) -0.0064(17)
C3B 0.026(2) 0.0215(19) 0.030(2) -0.0022(16) -0.0013(16) -0.0044(16)
C4B 0.031(2) 0.0190(18) 0.0233(19) 0.0028(15) -0.0025(16) -0.0068(16)
C5B 0.027(2) 0.0184(18) 0.0232(19) -0.0024(14) -0.0027(15) -0.0058(16)
C6B 0.030(2) 0.0206(18) 0.0214(19) 0.0001(14) 0.0008(16) -0.0094(16)
C7B 0.028(2) 0.0245(19) 0.0221(19) -0.0017(15) -0.0031(15) -0.0097(16)
C8B 0.024(2) 0.028(2) 0.0241(19) 0.0030(16) -0.0061(15) -0.0078(16)
C9B 0.027(2) 0.0233(19) 0.0209(19) 0.0049(15) -0.0043(15) -0.0054(16)
C10B 0.026(2) 0.0238(19) 0.0220(19) 0.0054(15) -0.0006(16) -0.0039(16)
C11B 0.031(2) 0.0213(19) 0.0220(19) 0.0033(15) 0.0042(16) -0.0063(16)
C12B 0.039(2) 0.0196(19) 0.030(2) 0.0019(16) 0.0017(18) -0.0043(17)
C13B 0.048(3) 0.0177(19) 0.032(2) -0.0015(16) 0.0032(19) -0.0064(18)
C14B 0.043(3) 0.024(2) 0.0204(19) 0.0018(15) 0.0008(17) -0.0089(18)
C15B 0.052(3) 0.023(2) 0.023(2) -0.0015(16) -0.0041(18) -0.0118(19)
C16B 0.042(2) 0.024(2) 0.029(2) 0.0017(16) -0.0116(18) -0.0091(18)
C17B 0.052(3) 0.032(2) 0.042(3) 0.0006(19) -0.019(2) -0.022(2)
C18B 0.039(2) 0.027(2) 0.045(3) 0.0030(19) -0.011(2) -0.0137(19)
C19B 0.032(2) 0.0218(19) 0.031(2) 0.0092(16) -0.0090(17) -0.0101(17)
C20B 0.027(2) 0.0227(19) 0.031(2) 0.0076(16) -0.0076(17) -0.0063(17)
C21B 0.030(2) 0.0218(19) 0.040(2) 0.0051(17) -0.0067(18) -0.0092(17)
C22B 0.034(2) 0.026(2) 0.038(2) 0.0034(17) -0.0049(19) -0.0107(18)
C23B 0.030(2) 0.031(2) 0.041(2) 0.0031(18) -0.0041(19) -0.0090(18)
C24B 0.026(2) 0.041(3) 0.052(3) 0.007(2) -0.001(2) -0.006(2)
C25B 0.040(3) 0.040(3) 0.043(3) 0.011(2) -0.006(2) -0.004(2)
C26B 0.033(2) 0.028(2) 0.042(3) 0.0082(18) -0.0067(19) -0.0046(18)
C27B 0.030(2) 0.047(3) 0.043(3) -0.001(2) -0.004(2) -0.011(2)
C28B 0.056(4) 0.098(5) 0.055(4) -0.002(3) -0.014(3) -0.021(3)
C29B 0.046(3) 0.097(5) 0.073(4) 0.011(4) -0.015(3) -0.034(3)
C30B 0.081(5) 0.051(4) 0.087(5) 0.009(3) -0.051(4) 0.001(3)
C31B 0.041(3) 0.088(4) 0.045(3) 0.019(3) 0.008(2) 0.002(3)
C32B 0.049(4) 0.129(6) 0.068(4) 0.058(4) -0.006(3) -0.008(4)
C33B 0.058(4) 0.142(7) 0.078(5) 0.061(5) 0.002(4) -0.022(4)
C34B 0.170(10) 0.143(9) 0.065(5) -0.010(6) 0.039(6) -0.036(8)
C35B 0.058(3) 0.026(2) 0.034(2) -0.0063(18) -0.009(2) -0.010(2)
C36B 0.038(2) 0.024(2) 0.039(2) -0.0054(18) -0.0134(19) 0.0012(18)
C37B 0.069(3) 0.029(2) 0.040(3) -0.010(2) -0.015(2) -0.001(2)
C38B 0.192(9) 0.039(3) 0.059(4) -0.024(3) 0.013(5) -0.046(4)
C39B 0.260(12) 0.057(4) 0.054(4) -0.028(3) 0.036(5) -0.089(6)
C40B 0.168(7) 0.043(3) 0.041(3) -0.017(2) 0.020(4) -0.056(4)
C41B 0.091(4) 0.031(3) 0.045(3) -0.010(2) -0.012(3) 0.002(3)
C42B 0.090(5) 0.053(3) 0.037(3) -0.013(2) -0.005(3) -0.011(3)
C43B 0.161(9) 0.062(4) 0.079(5) -0.015(4) 0.015(5) 0.033(5)
C44B 0.150(7) 0.068(4) 0.050(4) -0.022(3) -0.012(4) -0.037(5)
C45B 0.122(11) 0.042(7) 0.062(7) -0.018(6) 0.021(8) -0.038(7)
C46B 0.185(18) 0.049(8) 0.078(10) -0.001(7) 0.021(11) -0.026(10)
C47B 0.136(13) 0.025(6) 0.043(7) -0.010(5) 0.015(8) -0.033(7)
C48B 0.116(12) 0.090(12) 0.100(11) -0.018(9) 0.014(10) -0.075(10)
C45D 0.259(19) 0.049(8) 0.069(9) -0.027(7) 0.039(12) -0.084(11)
C46D 0.183(17) 0.039(7) 0.073(8) -0.008(6) -0.004(10) -0.063(9)
C47D 0.208(18) 0.064(9) 0.149(15) -0.033(9) 0.096(14) -0.081(11)
C48D 0.33(3) 0.106(13) 0.114(14) -0.015(10) 0.052(16) -0.137(16)
C49B 0.033(2) 0.0182(18) 0.029(2) 0.0056(15) -0.0036(17) -0.0055(16)
C50B 0.033(2) 0.028(2) 0.027(2) 0.0036(16) -0.0040(17) -0.0061(18)
C51B 0.031(2) 0.032(2) 0.042(3) -0.0019(19) 0.0010(19) -0.0075(19)
C52B 0.032(2) 0.035(2) 0.039(3) 0.0052(19) -0.0093(19) -0.0052(19)
C53B 0.034(2) 0.030(2) 0.030(2) 0.0071(17) -0.0114(18) -0.0084(18)
C54B 0.035(2) 0.029(2) 0.027(2) 0.0028(17) 0.0010(17) -0.0103(18)
C55B 0.037(3) 0.054(3) 0.044(3) -0.002(2) 0.003(2) -0.007(2)
C56B 0.055(4) 0.068(4) 0.072(4) -0.008(3) 0.021(3) -0.029(3)
C57B 0.036(4) 0.309(16) 0.071(5) -0.001(7) 0.009(4) -0.008(6)
C58B 0.124(7) 0.066(4) 0.140(7) -0.050(5) 0.084(6) -0.043(4)
C59B 0.051(3) 0.055(3) 0.029(2) 0.012(2) -0.010(2) -0.013(2)
C60B 0.071(4) 0.147(7) 0.038(3) 0.010(4) -0.020(3) -0.041(5)
C61B 0.161(8) 0.065(4) 0.051(4) 0.034(3) -0.015(4) -0.016(5)
C62B 0.070(4) 0.102(5) 0.037(3) 0.011(3) -0.007(3) -0.017(4)
C1C 0.032(2) 0.027(2) 0.025(2) -0.0036(16) -0.0016(16) -0.0119(17)
C2C 0.044(3) 0.032(2) 0.028(2) -0.0007(17) -0.0072(18) -0.019(2)
C3C 0.048(3) 0.036(2) 0.026(2) -0.0012(18) -0.0115(19) -0.020(2)
C4C 0.037(2) 0.032(2) 0.025(2) 0.0043(17) -0.0059(18) -0.0109(19)
C5C 0.030(2) 0.0249(19) 0.0225(19) 0.0016(15) -0.0012(16) -0.0090(17)
C6C 0.021(2) 0.025(2) 0.037(2) -0.0050(17) -0.0043(17) -0.0058(16)
C7C 0.034(2) 0.029(2) 0.040(2) -0.0069(18) 0.0047(19) -0.0066(18)
C8C 0.037(3) 0.029(2) 0.060(3) -0.018(2) 0.005(2) -0.0067(19)
C9C 0.030(2) 0.021(2) 0.065(3) -0.001(2) -0.009(2) -0.0032(18)
C10C 0.023(2) 0.0197(19) 0.049(3) -0.0016(17) -0.0058(18) -0.0057(16)
Cl1 0.135(2) 0.131(2) 0.189(3) 0.013(2) -0.040(2) -0.0522(19)
C1T 0.141(8) 0.101(6) 0.082(6) -0.005(5) -0.019(5) -0.046(6)
C2T 0.117(7) 0.114(7) 0.072(5) 0.020(5) -0.004(5) -0.030(6)
C3T 0.150(10) 0.148(10) 0.106(8) 0.004(7) 0.042(7) -0.031(8)
C4T 0.199(12) 0.120(8) 0.086(7) -0.002(6) 0.062(8) -0.038(8)
C5T 0.31(2) 0.124(9) 0.060(6) -0.023(6) 0.056(9) -0.125(12)
C6T 0.309(19) 0.084(6) 0.070(6) 0.014(5) -0.054(9) -0.094(9)
Cl2 0.62(4) 0.34(2) 0.210(13) -0.062(13) -0.156(17) 0.03(2)
Cl4 0.156(5) 0.068(2) 0.148(4) 0.020(3) -0.071(4) -0.039(3)
C7T 0.126(8) 0.085(6) 0.119(8) -0.002(6) 0.001(6) -0.015(6)
C8T 0.151(9) 0.067(5) 0.155(10) -0.030(6) 0.023(8) -0.036(6)
C9T 0.149(10) 0.084(6) 0.130(10) 0.011(7) -0.033(7) -0.057(7)
C10T 0.122(12) 0.35(3) 0.144(13) -0.118(17) 0.042(10) -0.149(18)
C11T 0.134(10) 0.158(11) 0.228(15) -0.142(12) 0.117(11) -0.111(10)
C12T 0.128(8) 0.114(8) 0.126(8) -0.029(6) 0.032(6) -0.064(7)
N1A 0.058(3) 0.056(3) 0.039(2) 0.0193(19) -0.0204(19) -0.033(2)
N2A 0.045(2) 0.0263(18) 0.0228(17) 0.0045(14) -0.0076(15) -0.0129(16)
N3A 0.0303(18) 0.0198(16) 0.0274(17) 0.0015(13) -0.0087(14) -0.0084(14)
N4A 0.036(2) 0.0267(18) 0.0353(19) 0.0088(15) -0.0131(15) -0.0137(16)
N1B 0.0278(18) 0.0171(15) 0.0267(17) 0.0014(12) -0.0027(13) -0.0074(13)
N2B 0.0264(17) 0.0171(15) 0.0217(16) 0.0011(12) -0.0014(13) -0.0044(13)
N3B 0.0310(18) 0.0213(16) 0.0214(16) 0.0012(13) -0.0012(13) -0.0074(14)
N4B 0.0324(19) 0.0213(16) 0.0268(17) 0.0005(13) -0.0068(14) -0.0081(14)
N1C 0.0330(18) 0.0224(16) 0.0214(16) 0.0012(13) -0.0050(14) -0.0112(14)
N2C 0.0293(18) 0.0223(17) 0.0336(19) -0.0050(14) -0.0010(15) -0.0068(14)
Ni1 0.0248(3) 0.0160(2) 0.0224(3) 0.00171(19) -0.00393(19) -0.0055(2)
Ni2 0.0362(3) 0.0253(3) 0.0270(3) 0.0062(2) -0.0116(2) -0.0128(2)
Pd1 0.02762(19) 0.01918(17) 0.02857(19) -0.00067(12) -0.00377(13) -0.00651(13)

loop_
_atom_type_symbol
_atom_type_description
_atom_type_scat_dispersion_real
_atom_type_scat_dispersion_imag
_atom_type_scat_source
C C 0.0033 0.0016 'International Tables Vol C Tables 4.2.6.8 and 6.1.1.4'
H H 0.0000 0.0000 'International Tables Vol C Tables 4.2.6.8 and 6.1.1.4'
N N 0.0061 0.0033 'International Tables Vol C Tables 4.2.6.8 and 6.1.1.4'
Ni Ni 0.3393 1.1124 'International Tables Vol C Tables 4.2.6.8 and 6.1.1.4'
Pd Pd -0.9988 1.0072 'International Tables Vol C Tables 4.2.6.8 and 6.1.1.4'
Cl Cl 0.1484 0.1585 'International Tables Vol C Tables 4.2.6.8 and 6.1.1.4'

loop_
_geom_angle_atom_site_label_1
_geom_angle_atom_site_label_2
_geom_angle_atom_site_label_3
_geom_angle
_geom_angle_site_symmetry_3
N3A C1A C20A 125.2(4) .
N3A C1A C2A 110.1(3) .
C20A C1A C2A 123.4(4) .
C3A C2A C1A 106.7(3) .
C3A C2A H2A 126.7 .
C1A C2A H2A 126.7 .
C2A C3A C4A 107.7(3) .
C2A C3A C1C 125.4(4) .
C4A C3A C1C 126.8(4) .
C5A C4A N3A 127.1(4) .
C5A C4A C3A 123.3(3) .
N3A C4A C3A 109.0(3) .
C4A C5A C6A 116.5(3) .
C4A C5A Pd1 122.1(3) .
C6A C5A Pd1 120.7(3) .
N4A C6A C5A 125.9(4) .
N4A C6A C7A 110.5(4) .
C5A C6A C7A 122.7(4) .
C8A C7A C6A 106.8(4) .
C8A C7A C10C 125.7(4) .
C6A C7A C10C 127.5(4) .
N2A C16A C15A 124.1(5) .
N2A C16A C17A 110.0(4) .
C15A C16A C17A 125.1(4) .
C18A C17A C16A 107.9(4) .
C18A C17A H17A 126.0 .
C16A C17A H17A 126.0 .
C17A C18A C19A 106.7(5) .
C17A C18A H18A 126.7 .
C19A C18A H18A 126.7 .
N2A C19A C20A 124.2(4) .
N2A C19A C18A 110.2(4) .
C20A C19A C18A 125.4(4) .
C1A C20A C19A 120.3(4) .
C1A C20A C21A 119.9(4) .
C19A C20A C21A 119.5(4) .
C26A C21A C22A 118.7(4) .
C26A C21A C20A 119.2(4) .
C22A C21A C20A 122.0(4) .
C23A C22A C21A 121.7(5) .
C23A C22A H22A 119.2 .
C21A C22A H22A 119.2 .
C22A C23A C24A 117.3(5) .
C22A C23A C27A 121.5(5) .
C24A C23A C27A 121.2(5) .
C25A C24A C23A 123.2(5) .
C25A C24A H24A 118.4 .
C23A C24A H24A 118.4 .
C24A C25A C26A 117.3(5) .
C24A C25A C31A 123.0(6) .
C26A C25A C31A 119.4(6) .
C24A C25A C31C 118.0(11) .
C26A C25A C31C 124.7(11) .
C31A C25A C31C 6.1(13) .
C21A C26A C25A 121.8(5) .
C21A C26A H26A 119.1 .
C25A C26A H26A 119.1 .
C28A C27A C30A 109.1(7) .
C28A C27A C29A 109.5(7) .
C30A C27A C29A 105.6(8) .
C28A C27A C23A 113.7(5) .
C30A C27A C23A 109.7(7) .
C29A C27A C23A 109.0(5) .
C27A C28A H28A 109.5 .
C27A C28A H28B 109.5 .
H28A C28A H28B 109.5 .
C27A C28A H28C 109.5 .
H28A C28A H28C 109.5 .
H28B C28A H28C 109.5 .
C27A C29A H29A 109.5 .
C27A C29A H29B 109.5 .
H29A C29A H29B 109.5 .
C27A C29A H29C 109.5 .
H29A C29A H29C 109.5 .
H29B C29A H29C 109.5 .
C27A C30A H30A 109.5 .
C27A C30A H30B 109.5 .
H30A C30A H30B 109.5 .
C27A C30A H30C 109.5 .
H30A C30A H30C 109.5 .
H30B C30A H30C 109.5 .
C32A C31A C25A 111.7(10) .
C32A C31A C33A 110.6(12) .
C25A C31A C33A 108.3(8) .
C32A C31A C34A 109.6(11) .
C25A C31A C34A 108.4(10) .
C33A C31A C34A 108.0(11) .
C31A C32A H32A 109.5 .
C31A C32A H32B 109.5 .
H32A C32A H32B 109.5 .
C31A C32A H32C 109.5 .
H32A C32A H32C 109.5 .
H32B C32A H32C 109.5 .
C31A C33A H33A 109.5 .
C31A C33A H33B 109.5 .
H33A C33A H33B 109.5 .
C31A C33A H33C 109.5 .
H33A C33A H33C 109.5 .
H33B C33A H33C 109.5 .
C31A C34A H34A 109.5 .
C31A C34A H34B 109.5 .
H34A C34A H34B 109.5 .
C31A C34A H34C 109.5 .
H34A C34A H34C 109.5 .
H34B C34A H34C 109.5 .
C32C C31C C34C 112.3(19) .
C32C C31C C33C 107.8(18) .
C34C C31C C33C 107.4(17) .
C32C C31C C25A 109.2(16) .
C34C C31C C25A 109.5(16) .
C33C C31C C25A 110.6(17) .
C31C C32C H32D 109.5 .
C31C C32C H32E 109.5 .
H32D C32C H32E 109.5 .
C31C C32C H32F 109.5 .
H32D C32C H32F 109.5 .
H32E C32C H32F 109.5 .
C31C C33C H33D 109.5 .
C31C C33C H33E 109.5 .
H33D C33C H33E 109.5 .
C31C C33C H33F 109.5 .
H33D C33C H33F 109.5 .
H33E C33C H33F 109.5 .
C31C C34C H34D 109.5 .
C31C C34C H34E 109.5 .
H34D C34C H34E 109.5 .
C31C C34C H34F 109.5 .
H34D C34C H34F 109.5 .
H34E C34C H34F 109.5 .
C7A C8A C9A 107.3(4) .
C7A C8A H8A 126.3 .
C9A C8A H8A 126.3 .
N4A C9A C10A 123.4(5) .
N4A C9A C8A 110.5(4) .
C10A C9A C8A 125.5(5) .
C11A C10A C9A 121.6(6) .
C11A C10A C49C 107.6(7) .
C9A C10A C49C 124.7(6) .
C11A C10A C49A 124.9(6) .
C9A C10A C49A 112.0(7) .
C49C C10A C49A 41.0(7) .
N1A C11A C10A 125.0(5) .
N1A C11A C12A 108.4(7) .
C10A C11A C12A 126.4(6) .
C13A C12A C11A 108.1(7) .
C13A C12A H12A 125.9 .
C11A C12A H12A 125.9 .
C12A C13A C14A 106.4(7) .
C12A C13A H13A 126.8 .
C14A C13A H13A 126.8 .
N1A C14A C15A 125.2(5) .
N1A C14A C13A 109.8(7) .
C15A C14A C13A 124.9(6) .
C14A C15A C16A 121.3(5) .
C14A C15A C35A 119.9(5) .
C16A C15A C35A 118.7(6) .
C36A C35A C40A 119.6(5) .
C36A C35A C15A 118.8(4) .
C40A C35A C15A 121.6(5) .
C35A C36A C37A 122.5(5) .
C35A C36A H36A 118.7 .
C37A C36A H36A 118.7 .
C38A C37A C36A 116.4(6) .
C38A C37A C41A 120.6(6) .
C36A C37A C41A 122.9(5) .
C39A C38A C37A 122.7(5) .
C39A C38A H38A 118.7 .
C37A C38A H38A 118.7 .
C38A C39A C40A 119.1(4) .
C38A C39A C45A 120.7(5) .
C40A C39A C45A 120.2(5) .
C35A C40A C39A 119.7(5) .
C35A C40A H40A 120.2 .
C39A C40A H40A 120.2 .
C44A C41A C42A 119.2(8) .
C44A C41A C37A 113.3(8) .
C42A C41A C37A 112.9(6) .
C44A C41A C43A 100.9(9) .
C42A C41A C43A 98.5(9) .
C37A C41A C43A 109.7(7) .
C41A C42A H42A 109.5 .
C41A C42A H42B 109.5 .
H42A C42A H42B 109.5 .
C41A C42A H42C 109.5 .
H42A C42A H42C 109.5 .
H42B C42A H42C 109.5 .
C41A C43A H43A 109.5 .
C41A C43A H43B 109.5 .
H43A C43A H43B 109.5 .
C41A C43A H43C 109.5 .
H43A C43A H43C 109.5 .
H43B C43A H43C 109.5 .
C41A C44A H44A 109.5 .
C41A C44A H44B 109.5 .
H44A C44A H44B 109.5 .
C41A C44A H44C 109.5 .
H44A C44A H44C 109.5 .
H44B C44A H44C 109.5 .
C47A C45A C48A 115.2(6) .
C47A C45A C39A 112.7(5) .
C48A C45A C39A 114.3(5) .
C47A C45A C46A 104.7(8) .
C48A C45A C46A 102.0(6) .
C39A C45A C46A 106.4(5) .
C45A C46A H46A 109.5 .
C45A C46A H46B 109.5 .
H46A C46A H46B 109.5 .
C45A C46A H46C 109.5 .
H46A C46A H46C 109.5 .
H46B C46A H46C 109.5 .
C45A C47A H47A 109.5 .
C45A C47A H47B 109.5 .
H47A C47A H47B 109.5 .
C45A C47A H47C 109.5 .
H47A C47A H47C 109.5 .
H47B C47A H47C 109.5 .
C45A C48A H48A 109.5 .
C45A C48A H48B 109.5 .
H48A C48A H48B 109.5 .
C45A C48A H48C 109.5 .
H48A C48A H48C 109.5 .
H48B C48A H48C 109.5 .
C50A C49A C54A 116.3(11) .
C50A C49A C10A 116.1(11) .
C54A C49A C10A 127.5(11) .
C49A C50A C51A 119.5(14) .
C49A C50A H50A 120.2 .
C51A C50A H50A 120.2 .
C52A C51A C50A 120.3(16) .
C52A C51A C55A 124.3(16) .
C50A C51A C55A 115.2(14) .
C51A C52A C53A 122.9(19) .
C51A C52A H52A 118.5 .
C53A C52A H52A 118.5 .
C54A C53A C52A 117.9(13) .
C54A C53A C59A 122.9(12) .
C52A C53A C59A 119.2(14) .
C53A C54A C49A 123.0(11) .
C53A C54A H54A 118.5 .
C49A C54A H54A 118.5 .
C57A C55A C56A 109.9(12) .
C57A C55A C58A 108.4(11) .
C56A C55A C58A 109.3(12) .
C57A C55A C51A 110.7(12) .
C56A C55A C51A 107.4(13) .
C58A C55A C51A 111.1(12) .
C55A C56A H56A 109.5 .
C55A C56A H56B 109.5 .
H56A C56A H56B 109.5 .
C55A C56A H56C 109.5 .
H56A C56A H56C 109.5 .
H56B C56A H56C 109.5 .
C55A C57A H57A 109.5 .
C55A C57A H57B 109.5 .
H57A C57A H57B 109.5 .
C55A C57A H57C 109.5 .
H57A C57A H57C 109.5 .
H57B C57A H57C 109.5 .
C55A C58A H58A 109.5 .
C55A C58A H58B 109.5 .
H58A C58A H58B 109.5 .
C55A C58A H58C 109.5 .
H58A C58A H58C 109.5 .
H58B C58A H58C 109.5 .
C62A C59A C60A 112.3(13) .
C62A C59A C53A 108.9(14) .
C60A C59A C53A 113.3(12) .
C62A C59A C61A 109.4(14) .
C60A C59A C61A 104.7(14) .
C53A C59A C61A 108.1(12) .
C59A C60A H60A 109.5 .
C59A C60A H60B 109.5 .
H60A C60A H60B 109.5 .
C59A C60A H60C 109.5 .
H60A C60A H60C 109.5 .
H60B C60A H60C 109.5 .
C59A C61A H61A 109.5 .
C59A C61A H61B 109.5 .
H61A C61A H61B 109.5 .
C59A C61A H61C 109.5 .
H61A C61A H61C 109.5 .
H61B C61A H61C 109.5 .
C59A C62A H62A 109.5 .
C59A C62A H62B 109.5 .
H62A C62A H62B 109.5 .
C59A C62A H62C 109.5 .
H62A C62A H62C 109.5 .
H62B C62A H62C 109.5 .
C54C C49C C50C 122.6(12) .
C54C C49C C10A 102.1(12) .
C50C C49C C10A 135.2(10) .
C49C C50C C51C 122.4(11) .
C49C C50C H50C 118.8 .
C51C C50C H50C 118.8 .
C50C C51C C52C 113.6(12) .
C50C C51C C55C 120.9(12) .
C52C C51C C55C 125.5(12) .
C53C C52C C51C 125.6(16) .
C53C C52C H52C 117.2 .
C51C C52C H52C 117.2 .
C52C C53C C54C 119.7(16) .
C52C C53C C59C 126.1(17) .
C54C C53C C59C 114.0(16) .
C49C C54C C53C 115.6(17) .
C49C C54C H54C 122.2 .
C53C C54C H54C 122.2 .
C58C C55C C57C 110.6(14) .
C58C C55C C51C 107.6(15) .
C57C C55C C51C 108.0(11) .
C58C C55C C56C 113.3(13) .
C57C C55C C56C 107.8(16) .
C51C C55C C56C 109.4(11) .
C55C C56C H56D 109.5 .
C55C C56C H56E 109.5 .
H56D C56C H56E 109.5 .
C55C C56C H56F 109.5 .
H56D C56C H56F 109.5 .
H56E C56C H56F 109.5 .
C55C C57C H57D 109.5 .
C55C C57C H57E 109.5 .
H57D C57C H57E 109.5 .
C55C C57C H57F 109.5 .
H57D C57C H57F 109.5 .
H57E C57C H57F 109.5 .
C55C C58C H58D 109.5 .
C55C C58C H58E 109.5 .
H58D C58C H58E 109.5 .
C55C C58C H58F 109.5 .
H58D C58C H58F 109.5 .
H58E C58C H58F 109.5 .
C53C C59C C62C 110.3(12) .
C53C C59C C61C 111.9(14) .
C62C C59C C61C 109.4(14) .
C53C C59C C60C 111.3(13) .
C62C C59C C60C 108.3(14) .
C61C C59C C60C 105.4(11) .
C59C C60C H60D 109.5 .
C59C C60C H60E 109.5 .
H60D C60C H60E 109.5 .
C59C C60C H60F 109.5 .
H60D C60C H60F 109.5 .
H60E C60C H60F 109.5 .
C59C C61C H61D 109.5 .
C59C C61C H61E 109.5 .
H61D C61C H61E 109.5 .
C59C C61C H61F 109.5 .
H61D C61C H61F 109.5 .
H61E C61C H61F 109.5 .
C59C C62C H62D 109.5 .
C59C C62C H62E 109.5 .
H62D C62C H62E 109.5 .
C59C C62C H62F 109.5 .
H62D C62C H62F 109.5 .
H62E C62C H62F 109.5 .
N1B C1B C20B 124.4(4) .
N1B C1B C2B 110.5(3) .
C20B C1B C2B 124.1(4) .
C3B C2B C1B 107.0(3) .
C3B C2B H2B 126.5 .
C1B C2B H2B 126.5 .
C2B C3B C4B 107.2(3) .
C2B C3B C6C 126.0(4) .
C4B C3B C6C 126.5(3) .
C5B C4B N1B 126.8(3) .
C5B C4B C3B 122.9(4) .
N1B C4B C3B 109.8(3) .
C6B C5B C4B 116.4(3) .
C6B C5B Pd1 121.0(3) .
C4B C5B Pd1 122.0(3) .
C5B C6B N2B 127.5(4) .
C5B C6B C7B 122.7(3) .
N2B C6B C7B 109.1(3) .
C8B C7B C6B 107.6(3) .
C8B C7B C5C 125.3(4) .
C6B C7B C5C 127.1(3) .
C7B C8B C9B 106.9(3) .
C7B C8B H8B 126.5 .
C9B C8B H8B 126.5 .
N2B C9B C10B 125.0(4) .
N2B C9B C8B 109.9(3) .
C10B C9B C8B 124.6(4) .
C9B C10B C11B 120.7(4) .
C9B C10B C49B 120.5(4) .
C11B C10B C49B 118.6(3) .
N3B C11B C10B 125.7(3) .
N3B C11B C12B 110.0(4) .
C10B C11B C12B 124.0(4) .
C13B C12B C11B 106.4(4) .
C13B C12B H12B 126.8 .
C11B C12B H12B 126.8 .
C12B C13B C14B 107.9(4) .
C12B C13B H13B 126.1 .
C14B C13B H13B 126.1 .
N3B C14B C15B 125.5(4) .
N3B C14B C13B 109.5(4) .
C15B C14B C13B 124.4(4) .
C14B C15B C16B 121.1(4) .
C14B C15B C35B 119.1(4) .
C16B C15B C35B 118.7(4) .
N4B C16B C15B 125.6(4) .
N4B C16B C17B 110.1(4) .
C15B C16B C17B 123.9(4) .
C18B C17B C16B 106.9(4) .
C18B C17B H17B 126.5 .
C16B C17B H17B 126.5 .
C17B C18B C19B 106.8(4) .
C17B C18B H18B 126.6 .
C19B C18B H18B 126.6 .
N4B C19B C20B 124.8(4) .
N4B C19B C18B 110.5(4) .
C20B C19B C18B 124.6(4) .
C19B C20B C1B 121.1(4) .
C19B C20B C21B 117.9(4) .
C1B C20B C21B 120.8(4) .
C26B C21B C22B 119.3(4) .
C26B C21B C20B 120.2(4) .
C22B C21B C20B 120.2(4) .
C23B C22B C21B 120.7(4) .
C23B C22B H22B 119.7 .
C21B C22B H22B 119.7 .
C24B C23B C22B 117.8(4) .
C24B C23B C27B 121.4(4) .
C22B C23B C27B 120.8(4) .
C23B C24B C25B 122.9(4) .
C23B C24B H24B 118.6 .
C25B C24B H24B 118.6 .
C26B C25B C24B 117.3(4) .
C26B C25B C31B 120.8(4) .
C24B C25B C31B 121.9(5) .
C21B C26B C25B 122.1(4) .
C21B C26B H26B 119.0 .
C25B C26B H26B 119.0 .
C30B C27B C28B 112.2(5) .
C30B C27B C23B 108.8(4) .
C28B C27B C23B 109.9(4) .
C30B C27B C29B 108.5(5) .
C28B C27B C29B 106.8(5) .
C23B C27B C29B 110.7(4) .
C27B C28B H28D 109.5 .
C27B C28B H28E 109.5 .
H28D C28B H28E 109.5 .
C27B C28B H28F 109.5 .
H28D C28B H28F 109.5 .
H28E C28B H28F 109.5 .
C27B C29B H29D 109.5 .
C27B C29B H29E 109.5 .
H29D C29B H29E 109.5 .
C27B C29B H29F 109.5 .
H29D C29B H29F 109.5 .
H29E C29B H29F 109.5 .
C27B C30B H30D 109.5 .
C27B C30B H30E 109.5 .
H30D C30B H30E 109.5 .
C27B C30B H30F 109.5 .
H30D C30B H30F 109.5 .
H30E C30B H30F 109.5 .
C34B C31B C32B 108.5(7) .
C34B C31B C25B 109.7(6) .
C32B C31B C25B 111.0(5) .
C34B C31B C33B 111.6(7) .
C32B C31B C33B 104.1(6) .
C25B C31B C33B 111.9(5) .
C31B C32B H32G 109.5 .
C31B C32B H32H 109.5 .
H32G C32B H32H 109.5 .
C31B C32B H32I 109.5 .
H32G C32B H32I 109.5 .
H32H C32B H32I 109.5 .
C31B C33B H33G 109.5 .
C31B C33B H33H 109.5 .
H33G C33B H33H 109.5 .
C31B C33B H33I 109.5 .
H33G C33B H33I 109.5 .
H33H C33B H33I 109.5 .
C31B C34B H34G 109.5 .
C31B C34B H34H 109.5 .
H34G C34B H34H 109.5 .
C31B C34B H34I 109.5 .
H34G C34B H34I 109.5 .
H34H C34B H34I 109.5 .
C40B C35B C36B 120.3(4) .
C40B C35B C15B 118.8(4) .
C36B C35B C15B 120.9(4) .
C35B C36B C37B 120.6(4) .
C35B C36B H36B 119.7 .
C37B C36B H36B 119.7 .
C38B C37B C36B 117.6(5) .
C38B C37B C41B 119.9(4) .
C36B C37B C41B 122.4(5) .
C37B C38B C39B 122.9(5) .
C37B C38B H38B 118.5 .
C39B C38B H38B 118.5 .
C40B C39B C38B 117.2(5) .
C40B C39B C45B 120.8(7) .
C38B C39B C45B 118.1(7) .
C40B C39B C45D 117.2(7) .
C38B C39B C45D 119.2(7) .
C45B C39B C45D 44.1(8) .
C35B C40B C39B 121.3(5) .
C35B C40B H40B 119.4 .
C39B C40B H40B 119.4 .
C44B C41B C43B 107.2(6) .
C44B C41B C37B 111.0(6) .
C43B C41B C37B 109.4(5) .
C44B C41B C42B 108.5(5) .
C43B C41B C42B 109.1(6) .
C37B C41B C42B 111.6(4) .
C41B C42B H42D 109.5 .
C41B C42B H42E 109.5 .
H42D C42B H42E 109.5 .
C41B C42B H42F 109.5 .
H42D C42B H42F 109.5 .
H42E C42B H42F 109.5 .
C41B C43B H43D 109.5 .
C41B C43B H43E 109.5 .
H43D C43B H43E 109.5 .
C41B C43B H43F 109.5 .
H43D C43B H43F 109.5 .
H43E C43B H43F 109.5 .
C41B C44B H44D 109.5 .
C41B C44B H44E 109.5 .
H44D C44B H44E 109.5 .
C41B C44B H44F 109.5 .
H44D C44B H44F 109.5 .
H44E C44B H44F 109.5 .
C47B C45B C46B 108.5(12) .
C47B C45B C48B 111.4(12) .
C46B C45B C48B 106.7(12) .
C47B C45B C39B 112.9(9) .
C46B C45B C39B 117.0(11) .
C48B C45B C39B 99.8(12) .
C45B C46B H46D 109.5 .
C45B C46B H46E 109.5 .
H46D C46B H46E 109.5 .
C45B C46B H46F 109.5 .
H46D C46B H46F 109.5 .
H46E C46B H46F 109.5 .
C45B C47B H47D 109.5 .
C45B C47B H47E 109.5 .
H47D C47B H47E 109.5 .
C45B C47B H47F 109.5 .
H47D C47B H47F 109.5 .
H47E C47B H47F 109.5 .
C45B C48B H48D 109.5 .
C45B C48B H48E 109.5 .
H48D C48B H48E 109.5 .
C45B C48B H48F 109.5 .
H48D C48B H48F 109.5 .
H48E C48B H48F 109.5 .
C48D C45D C47D 111.8(14) .
C48D C45D C46D 111.0(12) .
C47D C45D C46D 111.9(11) .
C48D C45D C39B 107.2(11) .
C47D C45D C39B 115.4(11) .
C46D C45D C39B 98.8(11) .
C45D C46D H46G 109.5 .
C45D C46D H46H 109.5 .
H46G C46D H46H 109.5 .
C45D C46D H46I 109.5 .
H46G C46D H46I 109.5 .
H46H C46D H46I 109.5 .
C45D C47D H47G 109.5 .
C45D C47D H47H 109.5 .
H47G C47D H47H 109.5 .
C45D C47D H47I 109.5 .
H47G C47D H47I 109.5 .
H47H C47D H47I 109.5 .
C45D C48D H48G 109.5 .
C45D C48D H48H 109.5 .
H48G C48D H48H 109.5 .
C45D C48D H48I 109.5 .
H48G C48D H48I 109.5 .
H48H C48D H48I 109.5 .
C54B C49B C50B 118.6(4) .
C54B C49B C10B 120.4(4) .
C50B C49B C10B 120.9(4) .
C49B C50B C51B 121.4(4) .
C49B C50B H50B 119.3 .
C51B C50B H50B 119.3 .
C52B C51B C50B 118.1(4) .
C52B C51B C55B 121.5(4) .
C50B C51B C55B 120.3(4) .
C51B C52B C53B 122.6(4) .
C51B C52B H52B 118.7 .
C53B C52B H52B 118.7 .
C54B C53B C52B 117.3(4) .
C54B C53B C59B 122.7(4) .
C52B C53B C59B 119.9(4) .
C53B C54B C49B 122.0(4) .
C53B C54B H54B 119.0 .
C49B C54B H54B 119.0 .
C57B C55B C56B 108.3(6) .
C57B C55B C51B 113.7(5) .
C56B C55B C51B 110.4(4) .
C57B C55B C58B 110.2(7) .
C56B C55B C58B 107.2(5) .
C51B C55B C58B 107.0(4) .
C55B C56B H56G 109.5 .
C55B C56B H56H 109.5 .
H56G C56B H56H 109.5 .
C55B C56B H56I 109.5 .
H56G C56B H56I 109.5 .
H56H C56B H56I 109.5 .
C55B C57B H57G 109.5 .
C55B C57B H57H 109.5 .
H57G C57B H57H 109.5 .
C55B C57B H57I 109.5 .
H57G C57B H57I 109.5 .
H57H C57B H57I 109.5 .
C55B C58B H58G 109.5 .
C55B C58B H58H 109.5 .
H58G C58B H58H 109.5 .
C55B C58B H58I 109.5 .
H58G C58B H58I 109.5 .
H58H C58B H58I 109.5 .
C62B C59B C60B 109.2(5) .
C62B C59B C53B 112.5(4) .
C60B C59B C53B 111.2(4) .
C62B C59B C61B 109.3(5) .
C60B C59B C61B 107.3(6) .
C53B C59B C61B 107.1(4) .
C59B C60B H60G 109.5 .
C59B C60B H60H 109.5 .
H60G C60B H60H 109.5 .
C59B C60B H60I 109.5 .
H60G C60B H60I 109.5 .
H60H C60B H60I 109.5 .
C59B C61B H61G 109.5 .
C59B C61B H61H 109.5 .
H61G C61B H61H 109.5 .
C59B C61B H61I 109.5 .
H61G C61B H61I 109.5 .
H61H C61B H61I 109.5 .
C59B C62B H62G 109.5 .
C59B C62B H62H 109.5 .
H62G C62B H62H 109.5 .
C59B C62B H62I 109.5 .
H62G C62B H62I 109.5 .
H62H C62B H62I 109.5 .
N1C C1C C2C 122.8(4) .
N1C C1C C3A 118.6(3) .
C2C C1C C3A 118.4(4) .
C3C C2C C1C 120.1(4) .
C3C C2C H2C 119.9 .
C1C C2C H2C 119.9 .
C4C C3C C2C 118.0(4) .
C4C C3C H3C 121.0 .
C2C C3C H3C 121.0 .
C3C C4C C5C 120.0(4) .
C3C C4C H4C 120.0 .
C5C C4C H4C 120.0 .
N1C C5C C4C 122.5(4) .
N1C C5C C7B 118.7(3) .
C4C C5C C7B 118.5(3) .
N2C C6C C7C 122.1(4) .
N2C C6C C3B 119.6(3) .
C7C C6C C3B 117.9(4) .
C8C C7C C6C 119.3(4) .
C8C C7C H7C 120.4 .
C6C C7C H7C 120.4 .
C9C C8C C7C 118.1(4) .
C9C C8C H8C 120.9 .
C7C C8C H8C 120.9 .
C8C C9C C10C 120.9(4) .
C8C C9C H9C 119.6 .
C10C C9C H9C 119.6 .
N2C C10C C9C 121.1(4) .
N2C C10C C7A 119.2(4) .
C9C C10C C7A 119.5(4) .
C6T C1T C2T 125.3(12) .
C6T C1T Cl1 118.1(10) .
C2T C1T Cl1 116.6(7) .
C1T C2T C3T 117.4(9) .
C1T C2T H2T 121.3 .
C3T C2T H2T 121.3 .
C4T C3T C2T 122.2(11) .
C4T C3T H3T 118.9 .
C2T C3T H3T 118.9 .
C3T C4T C5T 116.8(12) .
C3T C4T H4T 121.6 .
C5T C4T H4T 121.6 .
C4T C5T C6T 122.5(9) .
C4T C5T H5T 118.7 .
C6T C5T H5T 118.7 .
C1T C6T C5T 115.5(12) .
C1T C6T H6T 122.2 .
C5T C6T H6T 122.2 .
C7T Cl2 Cl4 121.3(12) 2_666
C12T Cl4 Cl2 116.0(6) 2_666
C12T C7T C8T 118.2(11) .
C12T C7T Cl2 105.6(10) .
C8T C7T Cl2 136.1(11) .
C7T C8T C9T 120.0(9) .
C7T C8T H8T 120.0 .
C9T C8T H8T 120.0 .
C10T C9T C8T 117.1(14) .
C10T C9T H9T 121.4 .
C8T C9T H9T 121.4 .
C9T C10T C11T 128.3(16) .
C9T C10T H10T 115.8 .
C11T C10T H10T 115.8 .
C10T C11T C12T 117.9(13) .
C10T C11T H11T 121.0 .
C12T C11T H11T 121.0 .
C7T C12T C11T 118.1(12) .
C7T C12T Cl4 112.8(9) .
C11T C12T Cl4 128.7(12) .
C14A N1A C11A 106.9(5) .
C14A N1A Ni2 126.9(4) .
C11A N1A Ni2 126.2(4) .
C19A N2A C16A 105.1(4) .
C19A N2A Ni2 127.5(3) .
C16A N2A Ni2 127.3(3) .
C1A N3A C4A 106.4(3) .
C1A N3A Ni2 126.8(3) .
C4A N3A Ni2 126.8(3) .
C9A N4A C6A 104.6(4) .
C9A N4A Ni2 127.2(3) .
C6A N4A Ni2 128.1(3) .
C1B N1B C4B 105.3(3) .
C1B N1B Ni1 127.2(2) .
C4B N1B Ni1 127.4(3) .
C6B N2B C9B 106.2(3) .
C6B N2B Ni1 127.0(3) .
C9B N2B Ni1 126.6(2) .
C14B N3B C11B 106.2(3) .
C14B N3B Ni1 127.3(3) .
C11B N3B Ni1 126.4(3) .
C16B N4B C19B 105.4(3) .
C16B N4B Ni1 127.0(3) .
C19B N4B Ni1 127.5(3) .
C1C N1C C5C 114.8(3) .
C1C N1C Pd1 121.0(3) .
C5C N1C Pd1 120.1(3) .
C6C N2C C10C 116.8(3) .
C6C N2C Pd1 119.1(3) .
C10C N2C Pd1 119.3(3) .
N1B Ni1 N2B 88.89(14) .
N1B Ni1 N4B 90.17(14) .
N2B Ni1 N4B 179.05(13) .
N1B Ni1 N3B 178.59(14) .
N2B Ni1 N3B 90.43(14) .
N4B Ni1 N3B 90.51(14) .
N3A Ni2 N4A 88.72(15) .
N3A Ni2 N1A 178.81(19) .
N4A Ni2 N1A 90.32(17) .
N3A Ni2 N2A 90.43(14) .
N4A Ni2 N2A 179.07(15) .
N1A Ni2 N2A 90.53(17) .
C5A Pd1 C5B 161.25(15) .
C5A Pd1 N1C 91.42(14) .
C5B Pd1 N1C 92.43(13) .
C5A Pd1 N2C 92.15(14) .
C5B Pd1 N2C 91.34(14) .
N1C Pd1 N2C 157.34(13) .

loop_
_geom_bond_atom_site_label_1
_geom_bond_atom_site_label_2
_geom_bond_distance
_geom_bond_site_symmetry_2
C1A N3A 1.374(5) .
C1A C20A 1.396(6) .
C1A C2A 1.433(5) .
C2A C3A 1.368(6) .
C2A H2A 0.9500 .
C3A C4A 1.431(6) .
C3A C1C 1.462(5) .
C4A C5A 1.386(6) .
C4A N3A 1.394(5) .
C5A C6A 1.397(6) .
C5A Pd1 2.053(4) .
C6A N4A 1.385(5) .
C6A C7A 1.401(6) .
C7A C8A 1.365(6) .
C7A C10C 1.463(6) .
C16A N2A 1.376(5) .
C16A C15A 1.395(7) .
C16A C17A 1.421(7) .
C17A C18A 1.332(7) .
C17A H17A 0.9500 .
C18A C19A 1.436(6) .
C18A H18A 0.9500 .
C19A N2A 1.373(6) .
C19A C20A 1.406(6) .
C20A C21A 1.488(6) .
C21A C26A 1.392(7) .
C21A C22A 1.395(7) .
C22A C23A 1.394(7) .
C22A H22A 0.9500 .
C23A C24A 1.406(8) .
C23A C27A 1.525(8) .
C24A C25A 1.381(8) .
C24A H24A 0.9500 .
C25A C26A 1.405(7) .
C25A C31A 1.509(15) .
C25A C31C 1.58(2) .
C26A H26A 0.9500 .
C27A C28A 1.496(10) .
C27A C30A 1.513(12) .
C27A C29A 1.519(10) .
C28A H28A 0.9800 .
C28A H28B 0.9800 .
C28A H28C 0.9800 .
C29A H29A 0.9800 .
C29A H29B 0.9800 .
C29A H29C 0.9800 .
C30A H30A 0.9800 .
C30A H30B 0.9800 .
C30A H30C 0.9800 .
C31A C32A 1.494(13) .
C31A C33A 1.539(17) .
C31A C34A 1.544(15) .
C32A H32A 0.9800 .
C32A H32B 0.9800 .
C32A H32C 0.9800 .
C33A H33A 0.9800 .
C33A H33B 0.9800 .
C33A H33C 0.9800 .
C34A H34A 0.9800 .
C34A H34B 0.9800 .
C34A H34C 0.9800 .
C31C C32C 1.54(3) .
C31C C34C 1.56(3) .
C31C C33C 1.58(3) .
C32C H32D 0.9800 .
C32C H32E 0.9800 .
C32C H32F 0.9800 .
C33C H33D 0.9800 .
C33C H33E 0.9800 .
C33C H33F 0.9800 .
C34C H34D 0.9800 .
C34C H34E 0.9800 .
C34C H34F 0.9800 .
C8A C9A 1.397(7) .
C8A H8A 0.9500 .
C9A N4A 1.379(6) .
C9A C10A 1.396(7) .
C10A C11A 1.381(11) .
C10A C49C 1.476(11) .
C10A C49A 1.633(14) .
C11A N1A 1.381(8) .
C11A C12A 1.436(9) .
C12A C13A 1.358(15) .
C12A H12A 0.9500 .
C13A C14A 1.431(9) .
C13A H13A 0.9500 .
C14A N1A 1.376(7) .
C14A C15A 1.383(9) .
C15A C35A 1.501(7) .
C35A C36A 1.368(9) .
C35A C40A 1.390(6) .
C36A C37A 1.397(9) .
C36A H36A 0.9500 .
C37A C38A 1.392(7) .
C37A C41A 1.532(9) .
C38A C39A 1.374(8) .
C38A H38A 0.9500 .
C39A C40A 1.398(7) .
C39A C45A 1.533(6) .
C40A H40A 0.9500 .
C41A C44A 1.387(11) .
C41A C42A 1.462(9) .
C41A C43A 1.668(16) .
C42A H42A 0.9800 .
C42A H42B 0.9800 .
C42A H42C 0.9800 .
C43A H43A 0.9800 .
C43A H43B 0.9800 .
C43A H43C 0.9800 .
C44A H44A 0.9800 .
C44A H44B 0.9800 .
C44A H44C 0.9800 .
C45A C47A 1.458(9) .
C45A C48A 1.529(10) .
C45A C46A 1.581(11) .
C46A H46A 0.9800 .
C46A H46B 0.9800 .
C46A H46C 0.9800 .
C47A H47A 0.9800 .
C47A H47B 0.9800 .
C47A H47C 0.9800 .
C48A H48A 0.9800 .
C48A H48B 0.9800 .
C48A H48C 0.9800 .
C49A C50A 1.402(19) .
C49A C54A 1.455(17) .
C50A C51A 1.44(2) .
C50A H50A 0.9500 .
C51A C52A 1.32(3) .
C51A C55A 1.539(18) .
C52A C53A 1.40(2) .
C52A H52A 0.9500 .
C53A C54A 1.345(15) .
C53A C59A 1.532(16) .
C54A H54A 0.9500 .
C55A C57A 1.500(17) .
C55A C56A 1.514(19) .
C55A C58A 1.515(16) .
C56A H56A 0.9800 .
C56A H56B 0.9800 .
C56A H56C 0.9800 .
C57A H57A 0.9800 .
C57A H57B 0.9800 .
C57A H57C 0.9800 .
C58A H58A 0.9800 .
C58A H58B 0.9800 .
C58A H58C 0.9800 .
C59A C62A 1.48(2) .
C59A C60A 1.51(2) .
C59A C61A 1.571(19) .
C60A H60A 0.9800 .
C60A H60B 0.9800 .
C60A H60C 0.9800 .
C61A H61A 0.9800 .
C61A H61B 0.9800 .
C61A H61C 0.9800 .
C62A H62A 0.9800 .
C62A H62B 0.9800 .
C62A H62C 0.9800 .
C49C C54C 1.353(18) .
C49C C50C 1.354(16) .
C50C C51C 1.403(14) .
C50C H50C 0.9500 .
C51C C52C 1.42(2) .
C51C C55C 1.552(17) .
C52C C53C 1.27(3) .
C52C H52C 0.9500 .
C53C C54C 1.48(2) .
C53C C59C 1.52(2) .
C54C H54C 0.9500 .
C55C C58C 1.51(2) .
C55C C57C 1.519(19) .
C55C C56C 1.61(2) .
C56C H56D 0.9800 .
C56C H56E 0.9800 .
C56C H56F 0.9800 .
C57C H57D 0.9800 .
C57C H57E 0.9800 .
C57C H57F 0.9800 .
C58C H58D 0.9800 .
C58C H58E 0.9800 .
C58C H58F 0.9800 .
C59C C62C 1.52(2) .
C59C C61C 1.54(2) .
C59C C60C 1.547(16) .
C60C H60D 0.9800 .
C60C H60E 0.9800 .
C60C H60F 0.9800 .
C61C H61D 0.9800 .
C61C H61E 0.9800 .
C61C H61F 0.9800 .
C62C H62D 0.9800 .
C62C H62E 0.9800 .
C62C H62F 0.9800 .
C1B N1B 1.382(5) .
C1B C20B 1.406(6) .
C1B C2B 1.414(6) .
C2B C3B 1.367(6) .
C2B H2B 0.9500 .
C3B C4B 1.422(5) .
C3B C6C 1.462(5) .
C4B C5B 1.386(6) .
C4B N1B 1.391(5) .
C5B C6B 1.383(5) .
C5B Pd1 2.060(4) .
C6B N2B 1.388(5) .
C6B C7B 1.431(5) .
C7B C8B 1.371(5) .
C7B C5C 1.465(5) .
C8B C9B 1.422(6) .
C8B H8B 0.9500 .
C9B N2B 1.388(5) .
C9B C10B 1.389(5) .
C10B C11B 1.397(6) .
C10B C49B 1.488(6) .
C11B N3B 1.371(5) .
C11B C12B 1.442(6) .
C12B C13B 1.342(6) .
C12B H12B 0.9500 .
C13B C14B 1.437(6) .
C13B H13B 0.9500 .
C14B N3B 1.366(5) .
C14B C15B 1.388(6) .
C15B C16B 1.390(6) .
C15B C35B 1.500(6) .
C16B N4B 1.370(5) .
C16B C17B 1.437(6) .
C17B C18B 1.349(7) .
C17B H17B 0.9500 .
C18B C19B 1.428(6) .
C18B H18B 0.9500 .
C19B N4B 1.375(5) .
C19B C20B 1.391(6) .
C20B C21B 1.490(6) .
C21B C26B 1.380(6) .
C21B C22B 1.413(6) .
C22B C23B 1.396(6) .
C22B H22B 0.9500 .
C23B C24B 1.395(7) .
C23B C27B 1.527(6) .
C24B C25B 1.404(7) .
C24B H24B 0.9500 .
C25B C26B 1.390(7) .
C25B C31B 1.538(7) .
C26B H26B 0.9500 .
C27B C30B 1.499(8) .
C27B C28B 1.522(8) .
C27B C29B 1.540(7) .
C28B H28D 0.9800 .
C28B H28E 0.9800 .
C28B H28F 0.9800 .
C29B H29D 0.9800 .
C29B H29E 0.9800 .
C29B H29F 0.9800 .
C30B H30D 0.9800 .
C30B H30E 0.9800 .
C30B H30F 0.9800 .
C31B C34B 1.451(13) .
C31B C32B 1.514(9) .
C31B C33B 1.546(10) .
C32B H32G 0.9800 .
C32B H32H 0.9800 .
C32B H32I 0.9800 .
C33B H33G 0.9800 .
C33B H33H 0.9800 .
C33B H33I 0.9800 .
C34B H34G 0.9800 .
C34B H34H 0.9800 .
C34B H34I 0.9800 .
C35B C40B 1.371(7) .
C35B C36B 1.379(6) .
C36B C37B 1.399(6) .
C36B H36B 0.9500 .
C37B C38B 1.379(8) .
C37B C41B 1.532(7) .
C38B C39B 1.396(9) .
C38B H38B 0.9500 .
C39B C40B 1.389(8) .
C39B C45B 1.583(14) .
C39B C45D 1.648(16) .
C40B H40B 0.9500 .
C41B C44B 1.515(9) .
C41B C43B 1.515(9) .
C41B C42B 1.542(8) .
C42B H42D 0.9800 .
C42B H42E 0.9800 .
C42B H42F 0.9800 .
C43B H43D 0.9800 .
C43B H43E 0.9800 .
C43B H43F 0.9800 .
C44B H44D 0.9800 .
C44B H44E 0.9800 .
C44B H44F 0.9800 .
C45B C47B 1.492(16) .
C45B C46B 1.549(19) .
C45B C48B 1.553(19) .
C46B H46D 0.9800 .
C46B H46E 0.9800 .
C46B H46F 0.9800 .
C47B H47D 0.9800 .
C47B H47E 0.9800 .
C47B H47F 0.9800 .
C48B H48D 0.9800 .
C48B H48E 0.9800 .
C48B H48F 0.9800 .
C45D C48D 1.508(18) .
C45D C47D 1.52(2) .
C45D C46D 1.581(18) .
C46D H46G 0.9800 .
C46D H46H 0.9800 .
C46D H46I 0.9800 .
C47D H47G 0.9800 .
C47D H47H 0.9800 .
C47D H47I 0.9800 .
C48D H48G 0.9800 .
C48D H48H 0.9800 .
C48D H48I 0.9800 .
C49B C54B 1.392(6) .
C49B C50B 1.392(6) .
C50B C51B 1.392(6) .
C50B H50B 0.9500 .
C51B C52B 1.382(6) .
C51B C55B 1.546(6) .
C52B C53B 1.404(6) .
C52B H52B 0.9500 .
C53B C54B 1.385(6) .
C53B C59B 1.547(6) .
C54B H54B 0.9500 .
C55B C57B 1.484(9) .
C55B C56B 1.519(7) .
C55B C58B 1.559(9) .
C56B H56G 0.9800 .
C56B H56H 0.9800 .
C56B H56I 0.9800 .
C57B H57G 0.9800 .
C57B H57H 0.9800 .
C57B H57I 0.9800 .
C58B H58G 0.9800 .
C58B H58H 0.9800 .
C58B H58I 0.9800 .
C59B C62B 1.505(8) .
C59B C60B 1.513(8) .
C59B C61B 1.558(9) .
C60B H60G 0.9800 .
C60B H60H 0.9800 .
C60B H60I 0.9800 .
C61B H61G 0.9800 .
C61B H61H 0.9800 .
C61B H61I 0.9800 .
C62B H62G 0.9800 .
C62B H62H 0.9800 .
C62B H62I 0.9800 .
C1C N1C 1.370(5) .
C1C C2C 1.391(6) .
C2C C3C 1.377(6) .
C2C H2C 0.9500 .
C3C C4C 1.370(6) .
C3C H3C 0.9500 .
C4C C5C 1.400(6) .
C4C H4C 0.9500 .
C5C N1C 1.376(5) .
C6C N2C 1.347(5) .
C6C C7C 1.410(6) .
C7C C8C 1.375(6) .
C7C H7C 0.9500 .
C8C C9C 1.359(7) .
C8C H8C 0.9500 .
C9C C10C 1.399(6) .
C9C H9C 0.9500 .
C10C N2C 1.362(5) .
Cl1 C1T 1.767(11) .
C1T C6T 1.356(13) .
C1T C2T 1.361(12) .
C2T C3T 1.441(13) .
C2T H2T 0.9500 .
C3T C4T 1.352(13) .
C3T H3T 0.9500 .
C4T C5T 1.432(19) .
C4T H4T 0.9500 .
C5T C6T 1.436(19) .
C5T H5T 0.9500 .
C6T H6T 0.9500 .
Cl2 C7T 1.816(18) .
Cl2 Cl4 2.34(3) 2_666
Cl4 C12T 1.828(12) .
Cl4 Cl2 2.34(3) 2_666
C7T C12T 1.335(13) .
C7T C8T 1.356(14) .
C8T C9T 1.410(16) .
C8T H8T 0.9500 .
C9T C10T 1.16(2) .
C9T H9T 0.9500 .
C10T C11T 1.31(2) .
C10T H10T 0.9500 .
C11T C12T 1.379(17) .
C11T H11T 0.9500 .
N1A Ni2 1.897(4) .
N2A Ni2 1.900(4) .
N3A Ni2 1.883(3) .
N4A Ni2 1.887(4) .
N1B Ni1 1.895(3) .
N2B Ni1 1.897(3) .
N3B Ni1 1.916(3) .
N4B Ni1 1.915(3) .
N1C Pd1 2.129(3) .
N2C Pd1 2.148(3) .

loop_
_geom_torsion_atom_site_label_1
_geom_torsion_atom_site_label_2
_geom_torsion_atom_site_label_3
_geom_torsion_atom_site_label_4
_geom_torsion
_geom_torsion_site_symmetry_1
N3A C1A C2A C3A 4.1(5) .
C20A C1A C2A C3A -163.3(4) .
C1A C2A C3A C4A -4.6(4) .
C1A C2A C3A C1C 170.6(4) .
C2A C3A C4A C5A -167.9(4) .
C1C C3A C4A C5A 17.0(6) .
C2A C3A C4A N3A 3.7(4) .
C1C C3A C4A N3A -171.4(4) .
N3A C4A C5A C6A -13.5(6) .
C3A C4A C5A C6A 156.5(4) .
N3A C4A C5A Pd1 157.3(3) .
C3A C4A C5A Pd1 -32.7(5) .
C4A C5A C6A N4A 15.7(6) .
Pd1 C5A C6A N4A -155.2(3) .
C4A C5A C6A C7A -153.0(4) .
Pd1 C5A C6A C7A 36.1(5) .
N4A C6A C7A C8A -2.1(5) .
C5A C6A C7A C8A 168.1(4) .
N4A C6A C7A C10C 177.8(4) .
C5A C6A C7A C10C -12.0(7) .
N2A C16A C17A C18A -2.4(6) .
C15A C16A C17A C18A 168.4(5) .
C16A C17A C18A C19A 2.9(6) .
C17A C18A C19A N2A -2.5(6) .
C17A C18A C19A C20A 172.4(4) .
N3A C1A C20A C19A -8.5(6) .
C2A C1A C20A C19A 157.0(4) .
N3A C1A C20A C21A 176.9(4) .
C2A C1A C20A C21A -17.6(6) .
N2A C19A C20A C1A 12.2(6) .
C18A C19A C20A C1A -162.0(4) .
N2A C19A C20A C21A -173.2(4) .
C18A C19A C20A C21A 12.6(7) .
C1A C20A C21A C26A -77.6(5) .
C19A C20A C21A C26A 107.7(5) .
C1A C20A C21A C22A 104.4(5) .
C19A C20A C21A C22A -70.3(5) .
C26A C21A C22A C23A -0.2(6) .
C20A C21A C22A C23A 177.8(4) .
C21A C22A C23A C24A 0.5(7) .
C21A C22A C23A C27A 179.2(5) .
C22A C23A C24A C25A -0.4(8) .
C27A C23A C24A C25A -179.1(5) .
C23A C24A C25A C26A -0.1(8) .
C23A C24A C25A C31A -174.4(8) .
C23A C24A C25A C31C -178.4(13) .
C22A C21A C26A C25A -0.4(7) .
C20A C21A C26A C25A -178.4(4) .
C24A C25A C26A C21A 0.5(8) .
C31A C25A C26A C21A 175.1(7) .
C31C C25A C26A C21A 178.7(14) .
C22A C23A C27A C28A 11.7(9) .
C24A C23A C27A C28A -169.7(7) .
C22A C23A C27A C30A 134.1(7) .
C24A C23A C27A C30A -47.3(9) .
C22A C23A C27A C29A -110.8(7) .
C24A C23A C27A C29A 67.8(9) .
C24A C25A C31A C32A -11.7(15) .
C26A C25A C31A C32A 174.1(10) .
C31C C25A C31A C32A 23(13) .
C24A C25A C31A C33A -133.8(8) .
C26A C25A C31A C33A 51.9(11) .
C31C C25A C31A C33A -99(14) .
C24A C25A C31A C34A 109.3(9) .
C26A C25A C31A C34A -65.0(11) .
C31C C25A C31A C34A 144(14) .
C24A C25A C31C C32C -70(2) .
C26A C25A C31C C32C 111.5(19) .
C31A C25A C31C C32C 143(15) .
C24A C25A C31C C34C 166.3(17) .
C26A C25A C31C C34C -12(3) .
C31A C25A C31C C34C 19(13) .
C24A C25A C31C C33C 48(2) .
C26A C25A C31C C33C -130.0(18) .
C31A C25A C31C C33C -99(14) .
C6A C7A C8A C9A 3.8(6) .
C10C C7A C8A C9A -176.1(5) .
C7A C8A C9A N4A -4.3(7) .
C7A C8A C9A C10A 166.9(7) .
N4A C9A C10A C11A 9.1(12) .
C8A C9A C10A C11A -161.0(7) .
N4A C9A C10A C49C 158.0(8) .
C8A C9A C10A C49C -12.1(14) .
N4A C9A C10A C49A -157.3(8) .
C8A C9A C10A C49A 32.6(11) .
C9A C10A C11A N1A -12.3(13) .
C49C C10A C11A N1A -165.8(8) .
C49A C10A C11A N1A 152.2(9) .
C9A C10A C11A C12A 161.8(9) .
C49C C10A C11A C12A 8.2(13) .
C49A C10A C11A C12A -33.7(15) .
N1A C11A C12A C13A 4.7(11) .
C10A C11A C12A C13A -170.2(9) .
C11A C12A C13A C14A -6.7(11) .
C12A C13A C14A N1A 6.6(10) .
C12A C13A C14A C15A -168.4(7) .
N1A C14A C15A C16A -12.5(8) .
C13A C14A C15A C16A 161.7(7) .
N1A C14A C15A C35A 171.9(5) .
C13A C14A C15A C35A -13.8(9) .
N2A C16A C15A C14A 10.7(7) .
C17A C16A C15A C14A -158.8(5) .
N2A C16A C15A C35A -173.7(4) .
C17A C16A C15A C35A 16.7(7) .
C14A C15A C35A C36A -108.8(8) .
C16A C15A C35A C36A 75.6(7) .
C14A C15A C35A C40A 71.0(7) .
C16A C15A C35A C40A -104.6(7) .
C40A C35A C36A C37A 0.8(12) .
C15A C35A C36A C37A -179.4(8) .
C35A C36A C37A C38A -3.0(13) .
C35A C36A C37A C41A 180.0(9) .
C36A C37A C38A C39A 3.8(12) .
C41A C37A C38A C39A -179.1(8) .
C37A C38A C39A C40A -2.4(11) .
C37A C38A C39A C45A 178.2(7) .
C36A C35A C40A C39A 0.7(10) .
C15A C35A C40A C39A -179.1(5) .
C38A C39A C40A C35A 0.1(9) .
C45A C39A C40A C35A 179.5(6) .
C38A C37A C41A C44A -60.5(14) .
C36A C37A C41A C44A 116.4(12) .
C38A C37A C41A C42A 160.1(9) .
C36A C37A C41A C42A -22.9(14) .
C38A C37A C41A C43A 51.4(12) .
C36A C37A C41A C43A -131.7(10) .
C38A C39A C45A C47A -132.7(9) .
C40A C39A C45A C47A 47.9(10) .
C38A C39A C45A C48A 1.5(9) .
C40A C39A C45A C48A -178.0(6) .
C38A C39A C45A C46A 113.2(7) .
C40A C39A C45A C46A -66.2(8) .
C11A C10A C49A C50A 73.1(15) .
C9A C10A C49A C50A -121.1(11) .
C49C C10A C49A C50A -3.0(9) .
C11A C10A C49A C54A -102.3(13) .
C9A C10A C49A C54A 63.6(13) .
C49C C10A C49A C54A -178.4(16) .
C54A C49A C50A C51A 0(2) .
C10A C49A C50A C51A -175.4(14) .
C49A C50A C51A C52A -1(3) .
C49A C50A C51A C55A 173.7(14) .
C50A C51A C52A C53A 3(3) .
C55A C51A C52A C53A -171.1(17) .
C51A C52A C53A C54A -5(3) .
C51A C52A C53A C59A 178.1(18) .
C52A C53A C54A C49A 4.6(19) .
C59A C53A C54A C49A -178.2(12) .
C50A C49A C54A C53A -2.6(17) .
C10A C49A C54A C53A 172.7(10) .
C52A C51A C55A C57A 117(2) .
C50A C51A C55A C57A -57(2) .
C52A C51A C55A C56A -123(2) .
C50A C51A C55A C56A 63.5(19) .
C52A C51A C55A C58A -3(3) .
C50A C51A C55A C58A -177.1(16) .
C54A C53A C59A C62A -99.2(18) .
C52A C53A C59A C62A 78.0(19) .
C54A C53A C59A C60A 27(2) .
C52A C53A C59A C60A -156.3(15) .
C54A C53A C59A C61A 142.0(14) .
C52A C53A C59A C61A -41(2) .
C11A C10A C49C C54C -115.5(10) .
C9A C10A C49C C54C 92.0(11) .
C49A C10A C49C C54C 7.8(10) .
C11A C10A C49C C50C 67.6(13) .
C9A C10A C49C C50C -84.9(16) .
C49A C10A C49C C50C -169.1(16) .
C54C C49C C50C C51C 3.8(17) .
C10A C49C C50C C51C -179.8(10) .
C49C C50C C51C C52C -3.2(16) .
C49C C50C C51C C55C 175.3(11) .
C50C C51C C52C C53C 6(2) .
C55C C51C C52C C53C -172.5(15) .
C51C C52C C53C C54C -8(3) .
C51C C52C C53C C59C 177.3(14) .
C50C C49C C54C C53C -5.6(17) .
C10A C49C C54C C53C 177.0(10) .
C52C C53C C54C C49C 8(2) .
C59C C53C C54C C49C -177.2(11) .
C50C C51C C55C C58C 125.7(16) .
C52C C51C C55C C58C -55.9(18) .
C50C C51C C55C C57C -114.8(16) .
C52C C51C C55C C57C 64(2) .
C50C C51C C55C C56C 2.2(18) .
C52C C51C C55C C56C -179.4(15) .
C52C C53C C59C C62C 120.4(19) .
C54C C53C C59C C62C -54.1(17) .
C52C C53C C59C C61C -2(2) .
C54C C53C C59C C61C -176.2(12) .
C52C C53C C59C C60C -119.3(18) .
C54C C53C C59C C60C 66.2(17) .
N1B C1B C2B C3B 4.5(5) .
C20B C1B C2B C3B -164.6(4) .
C1B C2B C3B C4B -4.4(5) .
C1B C2B C3B C6C 169.1(4) .
C2B C3B C4B C5B -169.1(4) .
C6C C3B C4B C5B 17.5(6) .
C2B C3B C4B N1B 2.9(4) .
C6C C3B C4B N1B -170.5(4) .
N1B C4B C5B C6B -15.1(6) .
C3B C4B C5B C6B 155.5(4) .
N1B C4B C5B Pd1 156.2(3) .
C3B C4B C5B Pd1 -33.2(5) .
C4B C5B C6B N2B 16.4(6) .
Pd1 C5B C6B N2B -155.0(3) .
C4B C5B C6B C7B -152.9(4) .
Pd1 C5B C6B C7B 35.6(5) .
C5B C6B C7B C8B 168.9(4) .
N2B C6B C7B C8B -2.2(4) .
C5B C6B C7B C5C -11.8(6) .
N2B C6B C7B C5C 177.1(4) .
C6B C7B C8B C9B 4.0(4) .
C5C C7B C8B C9B -175.3(4) .
C7B C8B C9B N2B -4.6(4) .
C7B C8B C9B C10B 167.6(4) .
N2B C9B C10B C11B 5.5(6) .
C8B C9B C10B C11B -165.5(4) .
N2B C9B C10B C49B -179.8(3) .
C8B C9B C10B C49B 9.1(6) .
C9B C10B C11B N3B -8.8(6) .
C49B C10B C11B N3B 176.5(3) .
C9B C10B C11B C12B 165.5(4) .
C49B C10B C11B C12B -9.2(5) .
N3B C11B C12B C13B 1.7(4) .
C10B C11B C12B C13B -173.3(4) .
C11B C12B C13B C14B -2.6(4) .
C12B C13B C14B N3B 2.7(4) .
C12B C13B C14B C15B -168.7(4) .
N3B C14B C15B C16B -8.5(6) .
C13B C14B C15B C16B 161.5(4) .
N3B C14B C15B C35B -176.6(4) .
C13B C14B C15B C35B -6.6(6) .
C14B C15B C16B N4B 8.2(6) .
C35B C15B C16B N4B 176.3(4) .
C14B C15B C16B C17B -163.4(4) .
C35B C15B C16B C17B 4.7(6) .
N4B C16B C17B C18B -3.6(5) .
C15B C16B C17B C18B 169.1(4) .
C16B C17B C18B C19B 3.2(5) .
C17B C18B C19B N4B -1.8(5) .
C17B C18B C19B C20B 175.4(4) .
N4B C19B C20B C1B 11.7(6) .
C18B C19B C20B C1B -165.1(4) .
N4B C19B C20B C21B -173.5(3) .
C18B C19B C20B C21B 9.8(6) .
N1B C1B C20B C19B -6.7(6) .
C2B C1B C20B C19B 160.9(4) .
N1B C1B C20B C21B 178.5(4) .
C2B C1B C20B C21B -13.9(6) .
C19B C20B C21B C26B 98.9(5) .
C1B C20B C21B C26B -86.3(5) .
C19B C20B C21B C22B -74.3(5) .
C1B C20B C21B C22B 100.6(5) .
C26B C21B C22B C23B -2.1(6) .
C20B C21B C22B C23B 171.1(4) .
C21B C22B C23B C24B 1.9(6) .
C21B C22B C23B C27B -178.7(4) .
C22B C23B C24B C25B -1.9(7) .
C27B C23B C24B C25B 178.7(5) .
C23B C24B C25B C26B 2.0(8) .
C23B C24B C25B C31B -178.2(5) .
C22B C21B C26B C25B 2.2(7) .
C20B C21B C26B C25B -171.0(4) .
C24B C25B C26B C21B -2.1(7) .
C31B C25B C26B C21B 178.1(5) .
C24B C23B C27B C30B 96.4(6) .
C22B C23B C27B C30B -83.0(6) .
C24B C23B C27B C28B -140.4(5) .
C22B C23B C27B C28B 40.2(6) .
C24B C23B C27B C29B -22.8(7) .
C22B C23B C27B C29B 157.9(5) .
C26B C25B C31B C34B 72.9(8) .
C24B C25B C31B C34B -106.9(8) .
C26B C25B C31B C32B -47.0(9) .
C24B C25B C31B C32B 133.2(6) .
C26B C25B C31B C33B -162.7(6) .
C24B C25B C31B C33B 17.5(9) .
C14B C15B C35B C40B 93.4(6) .
C16B C15B C35B C40B -74.9(7) .
C14B C15B C35B C36B -85.4(5) .
C16B C15B C35B C36B 106.2(5) .
C40B C35B C36B C37B 0.5(8) .
C15B C35B C36B C37B 179.3(4) .
C35B C36B C37B C38B -1.4(8) .
C35B C36B C37B C41B -178.1(5) .
C36B C37B C38B C39B -0.2(12) .
C41B C37B C38B C39B 176.6(8) .
C37B C38B C39B C40B 2.6(14) .
C37B C38B C39B C45B -155.6(10) .
C37B C38B C39B C45D 153.7(11) .
C36B C35B C40B C39B 2.0(11) .
C15B C35B C40B C39B -176.8(7) .
C38B C39B C40B C35B -3.5(14) .
C45B C39B C40B C35B 154.0(10) .
C45D C39B C40B C35B -155.2(10) .
C38B C37B C41B C44B 53.1(8) .
C36B C37B C41B C44B -130.2(6) .
C38B C37B C41B C43B -65.0(9) .
C36B C37B C41B C43B 111.6(7) .
C38B C37B C41B C42B 174.2(6) .
C36B C37B C41B C42B -9.1(8) .
C40B C39B C45B C47B 10.0(17) .
C38B C39B C45B C47B 167.3(11) .
C45D C39B C45B C47B -88.6(14) .
C40B C39B C45B C46B -117.0(13) .
C38B C39B C45B C46B 40.3(17) .
C45D C39B C45B C46B 144.4(17) .
C40B C39B C45B C48B 128.4(12) .
C38B C39B C45B C48B -74.3(14) .
C45D C39B C45B C48B 29.8(11) .
C40B C39B C45D C48D -33.6(16) .
C38B C39B C45D C48D 175.2(12) .
C45B C39B C45D C48D 73.7(15) .
C40B C39B C45D C47D 91.7(12) .
C38B C39B C45D C47D -59.5(15) .
C45B C39B C45D C47D -161.1(16) .
C40B C39B C45D C46D -148.8(10) .
C38B C39B C45D C46D 60.0(14) .
C45B C39B C45D C46D -41.6(11) .
C9B C10B C49B C54B 86.2(5) .
C11B C10B C49B C54B -99.1(5) .
C9B C10B C49B C50B -97.3(5) .
C11B C10B C49B C50B 77.4(5) .
C54B C49B C50B C51B 1.5(6) .
C10B C49B C50B C51B -175.1(4) .
C49B C50B C51B C52B -0.2(7) .
C49B C50B C51B C55B 175.8(4) .
C50B C51B C52B C53B -1.0(7) .
C55B C51B C52B C53B -176.9(4) .
C51B C52B C53B C54B 0.9(7) .
C51B C52B C53B C59B 178.0(4) .
C52B C53B C54B C49B 0.4(6) .
C59B C53B C54B C49B -176.6(4) .
C50B C49B C54B C53B -1.6(6) .
C10B C49B C54B C53B 175.0(4) .
C52B C51B C55B C57B -18.1(9) .
C50B C51B C55B C57B 166.1(7) .
C52B C51B C55B C56B -140.0(5) .
C50B C51B C55B C56B 44.2(6) .
C52B C51B C55B C58B 103.8(6) .
C50B C51B C55B C58B -72.1(6) .
C54B C53B C59B C62B -10.1(7) .
C52B C53B C59B C62B 173.0(5) .
C54B C53B C59B C60B -133.0(6) .
C52B C53B C59B C60B 50.1(7) .
C54B C53B C59B C61B 110.1(6) .
C52B C53B C59B C61B -66.8(6) .
C2A C3A C1C N1C -149.0(4) .
C4A C3A C1C N1C 25.3(6) .
C2A C3A C1C C2C 25.0(6) .
C4A C3A C1C C2C -160.8(4) .
N1C C1C C2C C3C 5.4(7) .
C3A C1C C2C C3C -168.3(4) .
C1C C2C C3C C4C 4.8(7) .
C2C C3C C4C C5C -4.9(7) .
C3C C4C C5C N1C -5.1(7) .
C3C C4C C5C C7B 169.4(4) .
C8B C7B C5C N1C 147.2(4) .
C6B C7B C5C N1C -31.9(6) .
C8B C7B C5C C4C -27.4(6) .
C6B C7B C5C C4C 153.4(4) .
C2B C3B C6C N2C -144.7(4) .
C4B C3B C6C N2C 27.5(6) .
C2B C3B C6C C7C 28.3(6) .
C4B C3B C6C C7C -159.5(4) .
N2C C6C C7C C8C 5.9(7) .
C3B C6C C7C C8C -166.9(4) .
C6C C7C C8C C9C 4.0(7) .
C7C C8C C9C C10C -5.0(7) .
C8C C9C C10C N2C -3.9(7) .
C8C C9C C10C C7A 171.4(4) .
C8A C7A C10C N2C 147.1(5) .
C6A C7A C10C N2C -32.7(7) .
C8A C7A C10C C9C -28.3(7) .
C6A C7A C10C C9C 151.9(4) .
C6T C1T C2T C3T -4.5(16) .
Cl1 C1T C2T C3T 177.0(8) .
C1T C2T C3T C4T 5.9(18) .
C2T C3T C4T C5T -3.3(19) .
C3T C4T C5T C6T -0.8(18) .
C2T C1T C6T C5T 0.7(16) .
Cl1 C1T C6T C5T 179.1(8) .
C4T C5T C6T C1T 2.2(16) .
Cl4 Cl2 C7T C12T -86.5(13) 2_666
Cl4 Cl2 C7T C8T 89.0(17) 2_666
C12T C7T C8T C9T 2.5(17) .
Cl2 C7T C8T C9T -172.6(16) .
C7T C8T C9T C10T 2(2) .
C8T C9T C10T C11T -6(2) .
C9T C10T C11T C12T 6(2) .
C8T C7T C12T C11T -3.0(16) .
Cl2 C7T C12T C11T 173.4(12) .
C8T C7T C12T Cl4 -176.5(8) .
Cl2 C7T C12T Cl4 0.0(13) .
C10T C11T C12T C7T -0.4(17) .
C10T C11T C12T Cl4 171.8(10) .
Cl2 Cl4 C12T C7T 71.8(10) 2_666
Cl2 Cl4 C12T C11T -100.8(10) 2_666
C15A C14A N1A C11A 171.3(6) .
C13A C14A N1A C11A -3.7(7) .
C15A C14A N1A Ni2 -6.1(8) .
C13A C14A N1A Ni2 178.9(5) .
C10A C11A N1A C14A 174.5(8) .
C12A C11A N1A C14A -0.5(8) .
C10A C11A N1A Ni2 -8.0(11) .
C12A C11A N1A Ni2 177.0(6) .
C20A C19A N2A C16A -174.0(4) .
C18A C19A N2A C16A 1.0(5) .
C20A C19A N2A Ni2 6.2(6) .
C18A C19A N2A Ni2 -178.8(3) .
C15A C16A N2A C19A -170.1(4) .
C17A C16A N2A C19A 0.8(5) .
C15A C16A N2A Ni2 9.7(6) .
C17A C16A N2A Ni2 -179.4(3) .
C20A C1A N3A C4A 165.3(4) .
C2A C1A N3A C4A -1.8(4) .
C20A C1A N3A Ni2 -13.6(6) .
C2A C1A N3A Ni2 179.3(3) .
C5A C4A N3A C1A 170.1(4) .
C3A C4A N3A C1A -1.1(4) .
C5A C4A N3A Ni2 -10.9(6) .
C3A C4A N3A Ni2 177.9(3) .
C10A C9A N4A C6A -168.5(6) .
C8A C9A N4A C6A 2.9(6) .
C10A C9A N4A Ni2 14.5(9) .
C8A C9A N4A Ni2 -174.1(4) .
C5A C6A N4A C9A -170.4(4) .
C7A C6A N4A C9A -0.5(5) .
C5A C6A N4A Ni2 6.6(6) .
C7A C6A N4A Ni2 176.5(3) .
C20B C1B N1B C4B 166.5(4) .
C2B C1B N1B C4B -2.6(4) .
C20B C1B N1B Ni1 -14.5(5) .
C2B C1B N1B Ni1 176.4(3) .
C5B C4B N1B C1B 171.5(4) .
C3B C4B N1B C1B -0.2(4) .
C5B C4B N1B Ni1 -7.5(6) .
C3B C4B N1B Ni1 -179.2(3) .
C5B C6B N2B C9B -171.2(4) .
C7B C6B N2B C9B -0.7(4) .
C5B C6B N2B Ni1 5.1(6) .
C7B C6B N2B Ni1 175.6(2) .
C10B C9B N2B C6B -168.9(4) .
C8B C9B N2B C6B 3.2(4) .
C10B C9B N2B Ni1 14.8(5) .
C8B C9B N2B Ni1 -173.0(2) .
C15B C14B N3B C11B 169.7(4) .
C13B C14B N3B C11B -1.6(4) .
C15B C14B N3B Ni1 -6.9(5) .
C13B C14B N3B Ni1 -178.2(3) .
C10B C11B N3B C14B 174.9(3) .
C12B C11B N3B C14B 0.0(4) .
C10B C11B N3B Ni1 -8.4(5) .
C12B C11B N3B Ni1 176.7(2) .
C15B C16B N4B C19B -170.1(4) .
C17B C16B N4B C19B 2.5(4) .
C15B C16B N4B Ni1 7.6(6) .
C17B C16B N4B Ni1 -179.8(3) .
C20B C19B N4B C16B -177.6(4) .
C18B C19B N4B C16B -0.5(4) .
C20B C19B N4B Ni1 4.7(5) .
C18B C19B N4B Ni1 -178.2(3) .
C2C C1C N1C C5C -14.5(6) .
C3A C1C N1C C5C 159.2(4) .
C2C C1C N1C Pd1 142.8(4) .
C3A C1C N1C Pd1 -43.6(5) .
C4C C5C N1C C1C 14.3(6) .
C7B C5C N1C C1C -160.2(4) .
C4C C5C N1C Pd1 -143.2(3) .
C7B C5C N1C Pd1 42.4(5) .
C7C C6C N2C C10C -14.4(6) .
C3B C6C N2C C10C 158.3(4) .
C7C C6C N2C Pd1 140.8(3) .
C3B C6C N2C Pd1 -46.5(5) .
C9C C10C N2C C6C 13.3(6) .
C7A C10C N2C C6C -162.0(4) .
C9C C10C N2C Pd1 -141.8(3) .
C7A C10C N2C Pd1 42.8(5) .
C1B N1B Ni1 N2B -157.7(3) .
C4B N1B Ni1 N2B 21.1(3) .
C1B N1B Ni1 N4B 22.5(3) .
C4B N1B Ni1 N4B -158.8(3) .
C1B N1B Ni1 N3B -96(5) .
C4B N1B Ni1 N3B 82(6) .
C6B N2B Ni1 N1B -19.9(3) .
C9B N2B Ni1 N1B 155.6(3) .
C6B N2B Ni1 N4B -10(8) .
C9B N2B Ni1 N4B 166(26) .
C6B N2B Ni1 N3B 161.3(3) .
C9B N2B Ni1 N3B -23.2(3) .
C16B N4B Ni1 N1B 164.9(3) .
C19B N4B Ni1 N1B -17.9(3) .
C16B N4B Ni1 N2B 155(8) .
C19B N4B Ni1 N2B -28(8) .
C16B N4B Ni1 N3B -16.3(3) .
C19B N4B Ni1 N3B 160.9(3) .
C14B N3B Ni1 N1B 135(5) .
C11B N3B Ni1 N1B -41(6) .
C14B N3B Ni1 N2B -163.8(3) .
C11B N3B Ni1 N2B 20.2(3) .
C14B N3B Ni1 N4B 16.1(3) .
C11B N3B Ni1 N4B -160.0(3) .
C1A N3A Ni2 N4A -157.2(3) .
C4A N3A Ni2 N4A 24.1(3) .
C1A N3A Ni2 N1A -121(8) .
C4A N3A Ni2 N1A 60(8) .
C1A N3A Ni2 N2A 23.2(3) .
C4A N3A Ni2 N2A -155.5(3) .
C9A N4A Ni2 N3A 154.0(4) .
C6A N4A Ni2 N3A -22.3(4) .
C9A N4A Ni2 N1A -25.3(5) .
C6A N4A Ni2 N1A 158.4(4) .
C9A N4A Ni2 N2A 179(100) .
C6A N4A Ni2 N2A 3(11) .
C14A N1A Ni2 N3A 163(7) .
C11A N1A Ni2 N3A -14(8) .
C14A N1A Ni2 N4A -161.0(4) .
C11A N1A Ni2 N4A 22.0(5) .
C14A N1A Ni2 N2A 18.6(4) .
C11A N1A Ni2 N2A -158.4(5) .
C19A N2A Ni2 N3A -19.9(4) .
C16A N2A Ni2 N3A 160.4(3) .
C19A N2A Ni2 N4A -45(10) .
C16A N2A Ni2 N4A 135(10) .
C19A N2A Ni2 N1A 159.4(4) .
C16A N2A Ni2 N1A -20.3(4) .
C4A C5A Pd1 C5B -89.5(6) .
C6A C5A Pd1 C5B 81.0(6) .
C4A C5A Pd1 N1C 12.3(3) .
C6A C5A Pd1 N1C -177.2(3) .
C4A C5A Pd1 N2C 170.0(3) .
C6A C5A Pd1 N2C -19.6(3) .
C6B C5B Pd1 C5A 82.2(6) .
C4B C5B Pd1 C5A -88.7(6) .
C6B C5B Pd1 N1C -19.5(3) .
C4B C5B Pd1 N1C 169.6(3) .
C6B C5B Pd1 N2C -177.1(3) .
C4B C5B Pd1 N2C 11.9(3) .
C1C N1C Pd1 C5A 24.4(3) .
C5C N1C Pd1 C5A -179.6(3) .
C1C N1C Pd1 C5B -174.0(3) .
C5C N1C Pd1 C5B -17.9(3) .
C1C N1C Pd1 N2C -74.7(4) .
C5C N1C Pd1 N2C 81.4(4) .
C6C N2C Pd1 C5A -172.4(3) .
C10C N2C Pd1 C5A -17.9(3) .
C6C N2C Pd1 C5B 26.0(3) .
C10C N2C Pd1 C5B -179.4(3) .
C6C N2C Pd1 N1C -73.6(4) .
C10C N2C Pd1 N1C 81.0(4) .

loop_
_platon_squeeze_void_nr
_platon_squeeze_void_average_x
_platon_squeeze_void_average_y
_platon_squeeze_void_average_z
_platon_squeeze_void_volume
_platon_squeeze_void_count_electrons
_platon_squeeze_void_content
1 -0.006 0.006 0.000 1089 360 ' '
2 0.000 0.500 0.500 405 159 ' '
3 0.487 0.180 0.631 18 3 ' '
4 0.513 0.820 0.369 18 3 ' '
